data_4084948
loop_
_publ_author_name
'Campos, Jes\'us'
'Carmona, Ernesto'

_publ_section_title
;
 Rhodium and Iridium Complexes of Bulky Tertiary Phosphine Ligands.
 Searching for Isolable Cationic MIIIAlkylidenes
;
_journal_issue 11
_journal_name_full Organometallics
_journal_page_first 2212
_journal_paper_doi 10.1021/om500910t
_journal_volume 34
_journal_year 2015
_chemical_formula_moiety 'C32 H12 B F24, C24 H37 Ir P'
_chemical_formula_sum 'C56 H49 B F24 Ir P'
_chemical_formula_weight 1411.93
_chemical_name_systematic
; 
 ? 
;
_space_group_IT_number 2
_symmetry_cell_setting triclinic
_symmetry_space_group_name_Hall '-P 1'
_symmetry_space_group_name_H-M 'P -1'
_atom_sites_solution_hydrogens geom
_atom_sites_solution_primary direct
_atom_sites_solution_secondary difmap
_audit_creation_method SHELXL-97
_cell_angle_alpha 74.310(2)
_cell_angle_beta 68.576(2)
_cell_angle_gamma 81.856(2)
_cell_formula_units_Z 4
_cell_length_a 18.1609(9)
_cell_length_b 18.2151(9)
_cell_length_c 19.2306(10)
_cell_measurement_reflns_used 9771
_cell_measurement_temperature 173(2)
_cell_measurement_theta_max 30.05
_cell_measurement_theta_min 2.29
_cell_volume 5694.8(5)
_computing_cell_refinement 'Bruker SAINT'
_computing_data_collection 'Bruker APEX2'
_computing_data_reduction 'Bruker SAINT'
_computing_molecular_graphics 'Bruker SHELXTL'
_computing_publication_material 'Bruker SHELXTL'
_computing_structure_refinement 'SHELXL-97 (Sheldrick, 2008)'
_computing_structure_solution 'SHELXS-97 (Sheldrick, 2008)'
_diffrn_ambient_temperature 173(2)
_diffrn_detector_area_resol_mean 8.26
_diffrn_measured_fraction_theta_full 0.995
_diffrn_measured_fraction_theta_max 0.995
_diffrn_measurement_device_type
;
 Bruker-Nonius X8kappa APEX II CCD area detector'
;
_diffrn_measurement_method 'phi and omega scans with narrow frames'
_diffrn_radiation_monochromator graphite
_diffrn_radiation_source 'fine-focus sealed tube'
_diffrn_radiation_type MoK\a
_diffrn_radiation_wavelength 0.71073
_diffrn_reflns_av_R_equivalents 0.0364
_diffrn_reflns_av_sigmaI/netI 0.0337
_diffrn_reflns_limit_h_max 21
_diffrn_reflns_limit_h_min -21
_diffrn_reflns_limit_k_max 15
_diffrn_reflns_limit_k_min -21
_diffrn_reflns_limit_l_max 20
_diffrn_reflns_limit_l_min -23
_diffrn_reflns_number 98961
_diffrn_reflns_theta_full 25.24
_diffrn_reflns_theta_max 25.24
_diffrn_reflns_theta_min 1.17
_exptl_absorpt_coefficient_mu 2.488
_exptl_absorpt_correction_T_max 0.8258
_exptl_absorpt_correction_T_min 0.5126
_exptl_absorpt_correction_type multi-scan
_exptl_absorpt_process_details
; 
 SADABS, Bruker (2006). APEX 2. Version 2.1. Bruker Analytical
 X-ray Solutions, Madison, Wisconsin, USA. 
;
_exptl_crystal_colour red
_exptl_crystal_density_diffrn 1.647
_exptl_crystal_density_method 'not measured'
_exptl_crystal_description plate
_exptl_crystal_F_000 2792
_exptl_crystal_size_max 0.31
_exptl_crystal_size_mid 0.28
_exptl_crystal_size_min 0.08
_refine_diff_density_max 5.154
_refine_diff_density_min -2.994
_refine_diff_density_rms 0.096
_refine_ls_extinction_method none
_refine_ls_goodness_of_fit_ref 1.021
_refine_ls_hydrogen_treatment mixed
_refine_ls_matrix_type full
_refine_ls_number_parameters 1621
_refine_ls_number_reflns 20497
_refine_ls_number_restraints 483
_refine_ls_restrained_S_all 1.039
_refine_ls_R_factor_all 0.0513
_refine_ls_R_factor_gt 0.0373
_refine_ls_shift/su_max 0.002
_refine_ls_shift/su_mean 0.000
_refine_ls_structure_factor_coef Fsqd
_refine_ls_weighting_details 'calc w=1/[\s^2^(Fo^2^)+(0.0291P)^2^+21.2501P] where P=(Fo^2^+2Fc^2^)/3'
_refine_ls_weighting_scheme calc
_refine_ls_wR_factor_gt 0.0796
_refine_ls_wR_factor_ref 0.0880
_reflns_number_gt 16681
_reflns_number_total 20497
_reflns_threshold_expression >2sigma(I)
_cod_data_source_file om500910t_si_001.cif
_cod_data_source_block jc00110a
_cod_depositor_comments 'Adding full bibliography for 4084945--4084954.cif.'
_cod_database_code 4084948

loop_
_symmetry_equiv_pos_as_xyz
'x, y, z'
'-x, -y, -z'

loop_
_atom_site_label
_atom_site_type_symbol
_atom_site_fract_x
_atom_site_fract_y
_atom_site_fract_z
_atom_site_U_iso_or_equiv
_atom_site_adp_type
_atom_site_occupancy
_atom_site_symmetry_multiplicity
_atom_site_calc_flag
_atom_site_refinement_flags
_atom_site_disorder_assembly
_atom_site_disorder_group
Ir1 Ir 0.798707(10) 0.279550(9) 0.102062(10) 0.02447(5) Uani 1 1 d D . .
H1 H 0.8271 0.2898 0.0237 0.050 Uiso 1 1 d D . .
P1 P 0.69176(7) 0.24918(7) 0.08217(8) 0.0312(3) Uani 1 1 d D . .
C1 C 0.7869(4) 0.3251(3) 0.2046(3) 0.0488(15) Uani 1 1 d . . .
C2 C 0.8682(3) 0.3032(3) 0.1676(3) 0.0408(13) Uani 1 1 d . . .
C3 C 0.8937(3) 0.3506(3) 0.0925(3) 0.0338(11) Uani 1 1 d . . .
C4 C 0.8293(3) 0.4033(3) 0.0835(3) 0.0343(11) Uani 1 1 d . . .
C5 C 0.7649(3) 0.3877(3) 0.1516(3) 0.0397(13) Uani 1 1 d . . .
C6 C 0.7391(6) 0.2940(5) 0.2877(4) 0.107(4) Uani 1 1 d . . .
H6A H 0.7509 0.3211 0.3198 0.160 Uiso 1 1 calc R . .
H6B H 0.7528 0.2394 0.3028 0.160 Uiso 1 1 calc R . .
H6C H 0.6826 0.3012 0.2947 0.160 Uiso 1 1 calc R . .
C7 C 0.9192(5) 0.2445(4) 0.2034(5) 0.083(3) Uani 1 1 d . . .
H7A H 0.9592 0.2219 0.1637 0.124 Uiso 1 1 calc R . .
H7B H 0.8862 0.2045 0.2429 0.124 Uiso 1 1 calc R . .
H7C H 0.9456 0.2690 0.2269 0.124 Uiso 1 1 calc R . .
C8 C 0.9763(3) 0.3521(4) 0.0343(4) 0.067(2) Uani 1 1 d . . .
H8A H 1.0071 0.3876 0.0416 0.100 Uiso 1 1 calc R . .
H8B H 0.9737 0.3689 -0.0177 0.100 Uiso 1 1 calc R . .
H8C H 1.0018 0.3008 0.0411 0.100 Uiso 1 1 calc R . .
C9 C 0.8358(5) 0.4696(3) 0.0148(4) 0.069(2) Uani 1 1 d . . .
H9A H 0.7826 0.4879 0.0138 0.104 Uiso 1 1 calc R . .
H9B H 0.8666 0.4530 -0.0325 0.104 Uiso 1 1 calc R . .
H9C H 0.8622 0.5110 0.0184 0.104 Uiso 1 1 calc R . .
C10 C 0.6869(4) 0.4332(4) 0.1707(5) 0.084(3) Uani 1 1 d . . .
H10A H 0.6895 0.4719 0.1965 0.126 Uiso 1 1 calc R . .
H10B H 0.6444 0.3989 0.2048 0.126 Uiso 1 1 calc R . .
H10C H 0.6761 0.4583 0.1232 0.126 Uiso 1 1 calc R . .
C11 C 0.7177(3) 0.1517(3) 0.0694(3) 0.0332(11) Uani 1 1 d . . .
C12 C 0.7782(3) 0.1205(3) 0.0998(3) 0.0338(11) Uani 1 1 d . . .
C13 C 0.8040(3) 0.0437(3) 0.1048(3) 0.0437(13) Uani 1 1 d . . .
H13 H 0.8425 0.0219 0.1282 0.052 Uiso 1 1 calc R . .
C14 C 0.7720(4) 0.0002(3) 0.0749(3) 0.0514(16) Uani 1 1 d . . .
H14 H 0.7889 -0.0519 0.0774 0.062 Uiso 1 1 calc R . .
C15 C 0.7158(4) 0.0320(3) 0.0417(3) 0.0506(15) Uani 1 1 d . . .
H15 H 0.6966 0.0013 0.0198 0.061 Uiso 1 1 calc R . .
C16 C 0.6858(3) 0.1076(3) 0.0386(3) 0.0412(13) Uani 1 1 d . . .
C17 C 0.8146(3) 0.1718(3) 0.1227(3) 0.0319(11) Uani 1 1 d D . .
H17 H 0.8494 0.1494 0.1504 0.038 Uiso 1 1 calc R . .
C18 C 0.6232(4) 0.1357(4) 0.0015(4) 0.0594(17) Uani 1 1 d . . .
H18A H 0.5768 0.1567 0.0374 0.089 Uiso 1 1 calc R . .
H18B H 0.6077 0.0930 -0.0113 0.089 Uiso 1 1 calc R . .
H18C H 0.6445 0.1754 -0.0454 0.089 Uiso 1 1 calc R . .
C19 C 0.6009(3) 0.2430(3) 0.1685(3) 0.0453(14) Uani 1 1 d . . .
H19 H 0.5939 0.2929 0.1832 0.054 Uiso 1 1 calc R . .
C20 C 0.6126(4) 0.1813(4) 0.2370(3) 0.0561(16) Uani 1 1 d . . .
H20A H 0.5691 0.1863 0.2843 0.084 Uiso 1 1 calc R . .
H20B H 0.6630 0.1878 0.2419 0.084 Uiso 1 1 calc R . .
H20C H 0.6131 0.1307 0.2283 0.084 Uiso 1 1 calc R . .
C21 C 0.5240(3) 0.2323(4) 0.1586(4) 0.0654(19) Uani 1 1 d . . .
H21A H 0.5261 0.1820 0.1485 0.098 Uiso 1 1 calc R . .
H21B H 0.5170 0.2721 0.1153 0.098 Uiso 1 1 calc R . .
H21C H 0.4795 0.2360 0.2056 0.098 Uiso 1 1 calc R . .
C22 C 0.6661(3) 0.3094(3) -0.0004(3) 0.0459(14) Uani 1 1 d . . .
H22 H 0.6191 0.2880 -0.0018 0.055 Uiso 1 1 calc R . .
C23 C 0.7331(4) 0.3091(4) -0.0763(3) 0.0588(17) Uani 1 1 d . . .
H23A H 0.7146 0.3354 -0.1190 0.088 Uiso 1 1 calc R . .
H23B H 0.7498 0.2562 -0.0798 0.088 Uiso 1 1 calc R . .
H23C H 0.7779 0.3353 -0.0790 0.088 Uiso 1 1 calc R . .
C24 C 0.6428(4) 0.3909(3) 0.0098(4) 0.0618(18) Uani 1 1 d . . .
H24A H 0.6879 0.4133 0.0115 0.093 Uiso 1 1 calc R . .
H24B H 0.5982 0.3900 0.0579 0.093 Uiso 1 1 calc R . .
H24C H 0.6273 0.4217 -0.0335 0.093 Uiso 1 1 calc R . .
Ir2 Ir 0.184089(12) 0.791602(10) 0.358706(11) 0.03178(6) Uani 1 1 d D . .
H2 H 0.1562(3) 0.7549(4) 0.43502(13) 0.11(3) Uiso 1 1 d D . .
P2 P 0.28788(9) 0.70771(7) 0.36741(8) 0.0400(3) Uani 1 1 d D . .
C51 C 0.1982(3) 0.9057(3) 0.2705(3) 0.0314(11) Uani 1 1 d . . .
C52 C 0.1168(3) 0.8873(3) 0.3053(3) 0.0322(11) Uani 1 1 d . . .
C53 C 0.0929(3) 0.8838(3) 0.3860(3) 0.0308(11) Uani 1 1 d . . .
C54 C 0.1601(3) 0.9026(3) 0.4005(3) 0.0294(10) Uani 1 1 d . . .
C55 C 0.2241(3) 0.9156(2) 0.3298(3) 0.0292(10) Uani 1 1 d . . .
C56 C 0.2463(3) 0.9203(3) 0.1861(3) 0.0419(13) Uani 1 1 d . . .
H56A H 0.2266 0.8905 0.1617 0.063 Uiso 1 1 calc R . .
H56B H 0.3020 0.9052 0.1795 0.063 Uiso 1 1 calc R . .
H56C H 0.2417 0.9748 0.1622 0.063 Uiso 1 1 calc R . .
C57 C 0.0629(3) 0.8789(4) 0.2647(3) 0.0515(15) Uani 1 1 d . . .
H57A H 0.0310 0.9265 0.2568 0.077 Uiso 1 1 calc R . .
H57B H 0.0280 0.8369 0.2960 0.077 Uiso 1 1 calc R . .
H57C H 0.0947 0.8680 0.2148 0.077 Uiso 1 1 calc R . .
C58 C 0.0106(3) 0.8702(3) 0.4436(3) 0.0441(13) Uani 1 1 d . . .
H58A H -0.0194 0.9192 0.4459 0.066 Uiso 1 1 calc R . .
H58B H 0.0138 0.8450 0.4944 0.066 Uiso 1 1 calc R . .
H58C H -0.0161 0.8377 0.4281 0.066 Uiso 1 1 calc R . .
C59 C 0.1580(3) 0.9154(3) 0.4750(3) 0.0446(13) Uani 1 1 d . . .
H59A H 0.2118 0.9096 0.4767 0.067 Uiso 1 1 calc R . .
H59B H 0.1247 0.8779 0.5179 0.067 Uiso 1 1 calc R . .
H59C H 0.1361 0.9670 0.4792 0.067 Uiso 1 1 calc R . .
C60 C 0.3028(3) 0.9444(3) 0.3165(3) 0.0376(12) Uani 1 1 d . . .
H60A H 0.2997 1.0004 0.3035 0.056 Uiso 1 1 calc R . .
H60B H 0.3436 0.9262 0.2741 0.056 Uiso 1 1 calc R . .
H60C H 0.3164 0.9256 0.3633 0.056 Uiso 1 1 calc R . .
C61 C 0.2523(4) 0.6180(3) 0.3678(3) 0.0495(15) Uani 1 1 d . . .
C62 C 0.1907(4) 0.6350(3) 0.3368(4) 0.0563(17) Uani 1 1 d . . .
C63 C 0.1577(4) 0.5776(4) 0.3223(5) 0.081(2) Uani 1 1 d . . .
H63 H 0.1181 0.5898 0.2990 0.097 Uiso 1 1 calc R . .
C64 C 0.1850(5) 0.5025(4) 0.3433(6) 0.098(3) Uani 1 1 d . . .
H64 H 0.1653 0.4628 0.3325 0.117 Uiso 1 1 calc R . .
C65 C 0.2403(6) 0.4854(4) 0.3796(5) 0.086(3) Uani 1 1 d . . .
H65 H 0.2533 0.4333 0.3985 0.103 Uiso 1 1 calc R . .
C66 C 0.2786(5) 0.5422(4) 0.3898(4) 0.071(2) Uani 1 1 d . . .
C67 C 0.1599(3) 0.7129(3) 0.3241(4) 0.0497(15) Uani 1 1 d D . .
H67 H 0.1245 0.7261 0.2960 0.060 Uiso 1 1 calc R . .
C68 C 0.3409(6) 0.5169(4) 0.4246(5) 0.108(4) Uani 1 1 d . . .
H68A H 0.3887 0.5450 0.3925 0.162 Uiso 1 1 calc R . .
H68B H 0.3532 0.4621 0.4285 0.162 Uiso 1 1 calc R . .
H68C H 0.3222 0.5267 0.4761 0.162 Uiso 1 1 calc R . .
C69 C 0.3787(3) 0.7294(3) 0.2811(3) 0.0457(14) Uani 1 1 d . . .
H69 H 0.3893 0.7840 0.2731 0.055 Uiso 1 1 calc R . .
C70 C 0.3646(4) 0.7232(3) 0.2099(3) 0.0504(15) Uani 1 1 d . . .
H70A H 0.4103 0.7418 0.1642 0.076 Uiso 1 1 calc R . .
H70B H 0.3170 0.7541 0.2057 0.076 Uiso 1 1 calc R . .
H70C H 0.3575 0.6697 0.2137 0.076 Uiso 1 1 calc R . .
C71 C 0.4538(4) 0.6821(5) 0.2877(5) 0.089(3) Uani 1 1 d . . .
H71A H 0.4486 0.6289 0.2890 0.133 Uiso 1 1 calc R . .
H71B H 0.4611 0.6845 0.3351 0.133 Uiso 1 1 calc R . .
H71C H 0.4997 0.7027 0.2433 0.133 Uiso 1 1 calc R . .
C72 C 0.3153(4) 0.6948(4) 0.4530(4) 0.0626(19) Uani 1 1 d . . .
H72 H 0.3593 0.6547 0.4506 0.075 Uiso 1 1 calc R . .
C73 C 0.2455(5) 0.6670(4) 0.5267(4) 0.080(2) Uani 1 1 d . . .
H73A H 0.2635 0.6539 0.5710 0.120 Uiso 1 1 calc R . .
H73B H 0.2249 0.6218 0.5231 0.120 Uiso 1 1 calc R . .
H73C H 0.2037 0.7076 0.5330 0.120 Uiso 1 1 calc R . .
C74 C 0.3464(5) 0.7692(4) 0.4521(5) 0.084(3) Uani 1 1 d . . .
H74A H 0.3045 0.8096 0.4539 0.126 Uiso 1 1 calc R . .
H74B H 0.3919 0.7839 0.4050 0.126 Uiso 1 1 calc R . .
H74C H 0.3627 0.7614 0.4970 0.126 Uiso 1 1 calc R . .
B1 B 0.2310(3) 0.2763(3) 0.8952(3) 0.0254(11) Uani 1 1 d . . .
C101 C 0.2519(2) 0.3047(2) 0.9593(3) 0.0226(9) Uani 1 1 d . . .
C102 C 0.3278(3) 0.3305(2) 0.9405(3) 0.0261(10) Uani 1 1 d . . .
H102 H 0.3663 0.3278 0.8919 0.031 Uiso 1 1 calc R . .
C103 C 0.3487(3) 0.3598(2) 0.9895(3) 0.0287(10) Uani 1 1 d . A .
C104 C 0.2939(3) 0.3656(3) 1.0609(3) 0.0298(11) Uani 1 1 d . . .
H104 H 0.3081 0.3853 1.0950 0.036 Uiso 1 1 calc R . .
C105 C 0.2183(3) 0.3422(2) 1.0809(3) 0.0268(10) Uani 1 1 d . B .
C106 C 0.1983(3) 0.3119(2) 1.0310(3) 0.0247(10) Uani 1 1 d . . .
H106 H 0.1461 0.2955 1.0466 0.030 Uiso 1 1 calc R . .
C107 C 0.4313(3) 0.3829(3) 0.9661(3) 0.0443(13) Uani 1 1 d . . .
C108 C 0.1569(3) 0.3506(3) 1.1561(3) 0.0347(11) Uani 1 1 d . . .
C109 C 0.1478(3) 0.2318(2) 0.9305(3) 0.0248(10) Uani 1 1 d . . .
C110 C 0.1327(3) 0.1720(2) 0.9973(3) 0.0275(10) Uani 1 1 d . . .
H110 H 0.1684 0.1618 1.0250 0.033 Uiso 1 1 calc R . .
C111 C 0.0672(3) 0.1273(2) 1.0241(3) 0.0289(10) Uani 1 1 d . . .
C112 C 0.0124(3) 0.1414(3) 0.9866(3) 0.0345(11) Uani 1 1 d . . .
H112 H -0.0328 0.1117 1.0054 0.041 Uiso 1 1 calc R . .
C113 C 0.0260(3) 0.2001(3) 0.9207(3) 0.0331(11) Uani 1 1 d . . .
C114 C 0.0929(3) 0.2433(3) 0.8928(3) 0.0283(10) Uani 1 1 d . . .
H114 H 0.1013 0.2819 0.8464 0.034 Uiso 1 1 calc R . .
C115 C 0.0550(3) 0.0618(3) 1.0929(3) 0.0395(12) Uani 1 1 d . . .
C116 C -0.0293(4) 0.2185(4) 0.8765(3) 0.0512(15) Uani 1 1 d . . .
C117 C 0.2975(3) 0.2142(2) 0.8562(3) 0.0257(10) Uani 1 1 d . . .
C118 C 0.3566(3) 0.1750(2) 0.8842(3) 0.0301(11) Uani 1 1 d . . .
H118 H 0.3616 0.1854 0.9280 0.036 Uiso 1 1 calc R . .
C119 C 0.4087(3) 0.1207(3) 0.8490(3) 0.0378(12) Uani 1 1 d . . .
C120 C 0.4033(3) 0.1037(3) 0.7855(3) 0.0455(14) Uani 1 1 d . . .
H120 H 0.4391 0.0671 0.7616 0.055 Uiso 1 1 calc R . .
C121 C 0.3444(3) 0.1414(3) 0.7572(3) 0.0438(13) Uani 1 1 d . . .
C122 C 0.2928(3) 0.1951(3) 0.7923(3) 0.0353(11) Uani 1 1 d . . .
H122 H 0.2527 0.2199 0.7721 0.042 Uiso 1 1 calc R . .
C123 C 0.4714(3) 0.0818(3) 0.8810(4) 0.0530(16) Uani 1 1 d U . .
C124 C 0.3356(6) 0.1227(6) 0.6904(6) 0.0980(19) Uani 1 1 d U . .
C125 C 0.2291(3) 0.3541(2) 0.8281(3) 0.0248(10) Uani 1 1 d . . .
C126 C 0.2945(3) 0.3761(3) 0.7617(3) 0.0307(11) Uani 1 1 d . . .
H126 H 0.3414 0.3439 0.7545 0.037 Uiso 1 1 calc R . .
C127 C 0.2942(3) 0.4429(3) 0.7057(3) 0.0474(9) Uani 1 1 d . . .
C128 C 0.2257(3) 0.4896(3) 0.7134(3) 0.0378(12) Uani 1 1 d . . .
H128 H 0.2241 0.5342 0.6744 0.045 Uiso 1 1 calc R . .
C129 C 0.1602(3) 0.4705(3) 0.7785(3) 0.0312(11) Uani 1 1 d . . .
C130 C 0.1626(3) 0.4052(2) 0.8355(3) 0.0271(10) Uani 1 1 d . . .
H130 H 0.1177 0.3948 0.8812 0.033 Uiso 1 1 calc R . .
C131 C 0.3679(4) 0.4628(3) 0.6386(3) 0.0474(9) Uani 1 1 d U . .
C132 C 0.0836(3) 0.5166(3) 0.7880(3) 0.0412(13) Uani 1 1 d . . .
F1A F 0.4439(3) 0.4266(6) 1.0035(5) 0.089(2) Uani 0.766(7) 1 d PU A 1
F2A F 0.4830(3) 0.3239(3) 0.9679(7) 0.091(3) Uani 0.766(7) 1 d PU A 1
F3A F 0.4587(5) 0.4213(7) 0.8918(4) 0.104(3) Uani 0.766(7) 1 d PU A 1
F1B F 0.4807(12) 0.366(2) 0.912(2) 0.089(2) Uani 0.234(7) 1 d PU A 2
F2B F 0.4315(12) 0.4517(13) 0.964(2) 0.091(3) Uani 0.234(7) 1 d PU A 2
F3B F 0.4581(14) 0.351(2) 1.0274(13) 0.104(3) Uani 0.234(7) 1 d PU A 2
F4A F 0.1868(3) 0.3474(6) 1.2099(4) 0.082(2) Uani 0.775(7) 1 d PU B 1
F5A F 0.1075(4) 0.2919(4) 1.1894(3) 0.0770(19) Uani 0.775(7) 1 d PU B 1
F6A F 0.1116(5) 0.4106(4) 1.1507(3) 0.092(3) Uani 0.775(7) 1 d PU B 1
F4B F 0.0870(11) 0.350(2) 1.1609(12) 0.082(2) Uani 0.225(7) 1 d PU B 2
F5B F 0.1619(15) 0.4242(13) 1.1623(12) 0.0770(19) Uani 0.225(7) 1 d PU B 2
F6B F 0.1682(18) 0.3153(15) 1.2129(14) 0.092(3) Uani 0.225(7) 1 d PU B 2
F7 F 0.1156(2) 0.04542(19) 1.1183(2) 0.0621(10) Uani 1 1 d . . .
F8 F -0.0084(2) 0.0719(2) 1.1520(2) 0.0768(12) Uani 1 1 d . . .
F9 F 0.0430(3) -0.00270(19) 1.0789(2) 0.0895(14) Uani 1 1 d . . .
F10 F -0.09360(19) 0.1767(2) 0.9093(2) 0.0589(9) Uani 1 1 d . . .
F11 F 0.0054(2) 0.2091(3) 0.8057(2) 0.1006(18) Uani 1 1 d . . .
F12 F -0.0566(2) 0.2924(2) 0.8681(2) 0.0787(13) Uani 1 1 d . . .
F13 F 0.4470(2) 0.0623(3) 0.9562(2) 0.0823(13) Uani 1 1 d U . .
F14 F 0.5344(2) 0.1188(3) 0.8551(3) 0.131(2) Uani 1 1 d U . .
F15 F 0.4957(3) 0.0141(3) 0.8627(4) 0.125(2) Uani 1 1 d U . .
F16 F 0.3516(3) 0.0509(3) 0.6882(3) 0.1193(17) Uani 1 1 d U . .
F17 F 0.3896(5) 0.1547(4) 0.6249(3) 0.151(2) Uani 1 1 d U . .
F18 F 0.2677(4) 0.1410(4) 0.6826(3) 0.141(2) Uani 1 1 d U . .
F19 F 0.4285(2) 0.4714(3) 0.6613(3) 0.1031(15) Uani 1 1 d U . .
F20 F 0.3947(3) 0.4105(3) 0.6003(3) 0.128(2) Uani 1 1 d U . .
F21 F 0.3629(2) 0.5286(2) 0.5900(2) 0.0714(11) Uani 1 1 d U . .
F22 F 0.0926(2) 0.58688(19) 0.7424(2) 0.0725(11) Uani 1 1 d . . .
F23 F 0.0318(2) 0.4842(2) 0.7733(3) 0.0697(11) Uani 1 1 d . . .
F24 F 0.0478(2) 0.52620(19) 0.8597(2) 0.0593(9) Uani 1 1 d . . .
B2 B 0.2550(3) 0.2054(3) 0.4045(3) 0.0268(11) Uani 1 1 d . . .
C151 C 0.2756(3) 0.1251(2) 0.4592(3) 0.0264(10) Uani 1 1 d . . .
C152 C 0.3466(3) 0.0839(3) 0.4298(3) 0.0308(11) Uani 1 1 d . . .
H152 H 0.3821 0.1048 0.3798 0.037 Uiso 1 1 calc R . .
C153 C 0.3673(3) 0.0139(3) 0.4706(3) 0.0356(12) Uani 1 1 d . . .
C154 C 0.3165(3) -0.0195(3) 0.5427(3) 0.0413(13) Uani 1 1 d . . .
H154 H 0.3303 -0.0675 0.5709 0.050 Uiso 1 1 calc R . .
C155 C 0.2450(3) 0.0188(3) 0.5730(3) 0.0341(11) Uani 1 1 d . C .
C156 C 0.2254(3) 0.0897(3) 0.5322(3) 0.0307(11) Uani 1 1 d . . .
H156 H 0.1762 0.1149 0.5546 0.037 Uiso 1 1 calc R . .
C157 C 0.4444(3) -0.0254(3) 0.4339(4) 0.0498(15) Uani 1 1 d . . .
C158 C 0.1870(4) -0.0176(4) 0.6497(4) 0.0533(14) Uani 1 1 d U . .
C159 C 0.2349(3) 0.1787(2) 0.3386(3) 0.0257(10) Uani 1 1 d . . .
C160 C 0.1610(3) 0.1491(2) 0.3571(3) 0.0283(10) Uani 1 1 d . . .
H160 H 0.1234 0.1466 0.4072 0.034 Uiso 1 1 calc R . .
C161 C 0.1406(3) 0.1234(3) 0.3056(3) 0.0295(10) Uani 1 1 d . . .
C162 C 0.1947(3) 0.1229(3) 0.2327(3) 0.0301(11) Uani 1 1 d . . .
H162 H 0.1809 0.1055 0.1969 0.036 Uiso 1 1 calc R . .
C163 C 0.2693(3) 0.1485(2) 0.2137(3) 0.0257(10) Uani 1 1 d . C .
C164 C 0.2884(3) 0.1761(2) 0.2654(3) 0.0269(10) Uani 1 1 d . . .
H164 H 0.3400 0.1940 0.2502 0.032 Uiso 1 1 calc R . .
C165 C 0.0571(3) 0.1000(3) 0.3286(3) 0.0417(13) Uani 1 1 d . . .
C166 C 0.3305(3) 0.1434(3) 0.1376(3) 0.0344(11) Uani 1 1 d U . .
C167 C 0.3301(3) 0.2616(3) 0.3680(3) 0.0304(11) Uani 1 1 d . . .
C168 C 0.3367(3) 0.3227(3) 0.3036(3) 0.0360(12) Uani 1 1 d . . .
H168 H 0.3004 0.3283 0.2771 0.043 Uiso 1 1 calc R . .
C169 C 0.3951(3) 0.3752(3) 0.2777(3) 0.0459(15) Uani 1 1 d . . .
C170 C 0.4485(3) 0.3695(3) 0.3150(4) 0.0514(16) Uani 1 1 d . . .
H170 H 0.4884 0.4055 0.2968 0.062 Uiso 1 1 calc R . .
C171 C 0.4431(3) 0.3106(3) 0.3789(3) 0.0445(14) Uani 1 1 d . . .
C172 C 0.3852(3) 0.2572(3) 0.4045(3) 0.0381(12) Uani 1 1 d . . .
H172 H 0.3831 0.2165 0.4481 0.046 Uiso 1 1 calc R . .
C173 C 0.4000(5) 0.4405(4) 0.2087(4) 0.068(2) Uani 1 1 d . . .
C174 C 0.4981(4) 0.3023(5) 0.4224(5) 0.0789(17) Uani 1 1 d U . .
C175 C 0.1816(3) 0.2576(2) 0.4513(3) 0.0293(10) Uani 1 1 d . . .
C176 C 0.1211(3) 0.2942(3) 0.4241(3) 0.0323(11) Uani 1 1 d . . .
H176 H 0.1196 0.2860 0.3779 0.039 Uiso 1 1 calc R . .
C177 C 0.0624(3) 0.3423(3) 0.4624(3) 0.0426(13) Uani 1 1 d . D .
C178 C 0.0636(4) 0.3571(3) 0.5287(3) 0.0497(15) Uani 1 1 d . . .
H178 H 0.0241 0.3898 0.5549 0.060 Uiso 1 1 calc R . .
C179 C 0.1239(4) 0.3230(3) 0.5561(3) 0.0478(14) Uani 1 1 d . E .
C180 C 0.1812(3) 0.2740(3) 0.5186(3) 0.0365(12) Uani 1 1 d . . .
H180 H 0.2214 0.2510 0.5392 0.044 Uiso 1 1 calc R . .
C181 C -0.0008(4) 0.3786(4) 0.4299(4) 0.0596(16) Uani 1 1 d U . .
C182 C 0.1297(6) 0.3428(5) 0.6246(4) 0.076(2) Uani 1 1 d U . .
F25 F 0.5046(2) 0.0179(2) 0.4112(3) 0.0882(14) Uani 1 1 d . . .
F26 F 0.4474(3) -0.0447(4) 0.3721(3) 0.120(2) Uani 1 1 d . . .
F27 F 0.4627(3) -0.0863(3) 0.4801(3) 0.1078(18) Uani 1 1 d . . .
F28A F 0.197(3) -0.090(2) 0.660(2) 0.100(2) Uani 0.136(7) 1 d PU C 1
F29A F 0.117(2) -0.006(3) 0.649(2) 0.0839(18) Uani 0.136(7) 1 d PU C 1
F30A F 0.191(3) 0.006(4) 0.7001(18) 0.098(9) Uani 0.136(7) 1 d PU C 1
F28B F 0.1399(5) 0.0318(3) 0.6879(4) 0.100(2) Uani 0.864(7) 1 d PU C 2
F29B F 0.2206(3) -0.0613(4) 0.6981(3) 0.0839(18) Uani 0.864(7) 1 d PU C 2
F30B F 0.1397(5) -0.0621(5) 0.6442(3) 0.107(3) Uani 0.864(7) 1 d PU C 2
F31 F 0.03314(17) 0.05288(17) 0.39860(19) 0.0497(8) Uani 1 1 d . . .
F32 F 0.00484(19) 0.1597(2) 0.3333(2) 0.0683(11) Uani 1 1 d . . .
F33 F 0.0480(2) 0.0633(3) 0.2817(2) 0.0911(16) Uani 1 1 d . . .
F34A F 0.398(2) 0.104(2) 0.145(3) 0.049(8) Uani 0.137(13) 1 d PU C 1
F35A F 0.314(3) 0.113(3) 0.097(3) 0.080(11) Uani 0.137(13) 1 d PU C 1
F36A F 0.365(3) 0.204(3) 0.095(3) 0.070(2) Uani 0.136(7) 1 d PU C 1
F34B F 0.2985(4) 0.1452(4) 0.0837(5) 0.0606(17) Uani 0.863(13) 1 d PU C 2
F35B F 0.3796(4) 0.2004(4) 0.1073(4) 0.059(2) Uani 0.863(13) 1 d PU C 2
F36B F 0.3744(5) 0.0790(4) 0.1417(4) 0.070(2) Uani 0.863(13) 1 d PU C 2
F37 F 0.3360(4) 0.4501(2) 0.1868(2) 0.0966(16) Uani 1 1 d . . .
F38 F 0.4627(4) 0.4321(3) 0.1480(2) 0.124(2) Uani 1 1 d . . .
F39 F 0.4056(3) 0.50773(19) 0.2210(2) 0.0773(12) Uani 1 1 d . . .
F40 F 0.5477(3) 0.3572(3) 0.3963(4) 0.1271(18) Uani 1 1 d U . .
F41 F 0.5470(3) 0.2398(3) 0.4168(3) 0.0955(13) Uani 1 1 d U . .
F42 F 0.4637(3) 0.2952(5) 0.4954(3) 0.145(2) Uani 1 1 d U . .
F43A F -0.0633(4) 0.4075(6) 0.4793(5) 0.084(3) Uani 0.723(17) 1 d PU D 1
F44A F -0.0351(5) 0.3252(4) 0.4137(6) 0.081(2) Uani 0.723(17) 1 d PU D 1
F45A F 0.0247(8) 0.4292(7) 0.3665(9) 0.116(5) Uani 0.723(17) 1 d PU D 1
F43B F 0.0255(18) 0.4008(18) 0.3537(16) 0.069(6) Uani 0.277(17) 1 d PU D 2
F44B F -0.023(2) 0.4503(16) 0.4452(19) 0.120(8) Uani 0.277(17) 1 d PU D 2
F45B F -0.0561(15) 0.3411(19) 0.4471(19) 0.116(5) Uani 0.277(17) 1 d PU D 2
F46A F 0.0583(5) 0.3600(5) 0.6738(4) 0.111(3) Uani 0.845(13) 1 d PU E 1
F47A F 0.1719(8) 0.4017(7) 0.6050(5) 0.150(5) Uani 0.845(13) 1 d PU E 1
F48A F 0.1568(7) 0.2850(6) 0.6681(6) 0.118(4) Uani 0.845(13) 1 d PU E 1
F46B F 0.213(2) 0.339(3) 0.621(2) 0.099(11) Uani 0.155(13) 1 d PU E 2
F47B F 0.117(4) 0.296(3) 0.685(3) 0.126(15) Uani 0.155(13) 1 d PU E 2
F48B F 0.108(4) 0.407(3) 0.631(3) 0.115(14) Uani 0.155(13) 1 d PU E 2

loop_
_atom_site_aniso_label
_atom_site_aniso_U_11
_atom_site_aniso_U_22
_atom_site_aniso_U_33
_atom_site_aniso_U_23
_atom_site_aniso_U_13
_atom_site_aniso_U_12
Ir1 0.02317(10) 0.02275(9) 0.02830(11) -0.00668(7) -0.00936(8) -0.00099(7)
P1 0.0265(7) 0.0315(6) 0.0383(7) -0.0108(5) -0.0118(6) -0.0034(5)
C1 0.068(4) 0.050(3) 0.032(3) -0.013(3) -0.008(3) -0.031(3)
C2 0.053(4) 0.031(3) 0.056(4) -0.014(2) -0.038(3) 0.000(2)
C3 0.026(3) 0.033(3) 0.049(3) -0.020(2) -0.013(2) -0.002(2)
C4 0.043(3) 0.023(2) 0.043(3) -0.009(2) -0.020(3) -0.004(2)
C5 0.024(3) 0.044(3) 0.060(4) -0.034(3) -0.011(3) 0.002(2)
C6 0.158(9) 0.121(7) 0.035(4) -0.033(4) 0.013(5) -0.083(7)
C7 0.130(7) 0.041(4) 0.122(7) -0.010(4) -0.106(6) 0.003(4)
C8 0.028(3) 0.072(4) 0.105(6) -0.056(4) -0.001(3) -0.011(3)
C9 0.106(6) 0.033(3) 0.082(5) 0.009(3) -0.055(5) -0.023(3)
C10 0.041(4) 0.087(5) 0.153(8) -0.088(6) -0.034(4) 0.025(4)
C11 0.030(3) 0.034(3) 0.031(3) -0.011(2) -0.002(2) -0.008(2)
C12 0.036(3) 0.026(2) 0.032(3) -0.008(2) -0.001(2) -0.008(2)
C13 0.040(3) 0.028(3) 0.052(4) -0.010(2) -0.002(3) -0.005(2)
C14 0.053(4) 0.029(3) 0.058(4) -0.022(3) 0.008(3) -0.011(3)
C15 0.050(4) 0.046(3) 0.052(4) -0.023(3) 0.002(3) -0.021(3)
C16 0.037(3) 0.046(3) 0.037(3) -0.015(2) 0.001(2) -0.018(2)
C17 0.026(3) 0.030(2) 0.039(3) -0.010(2) -0.010(2) 0.000(2)
C18 0.066(4) 0.063(4) 0.067(4) -0.022(3) -0.032(4) -0.022(3)
C19 0.025(3) 0.047(3) 0.055(4) -0.024(3) 0.005(3) -0.005(2)
C20 0.046(4) 0.067(4) 0.045(4) -0.018(3) 0.005(3) -0.018(3)
C21 0.027(3) 0.080(5) 0.089(5) -0.032(4) -0.007(3) -0.014(3)
C22 0.040(3) 0.048(3) 0.060(4) -0.007(3) -0.031(3) -0.007(3)
C23 0.070(4) 0.069(4) 0.046(4) -0.001(3) -0.035(3) -0.013(3)
C24 0.062(4) 0.047(4) 0.084(5) -0.004(3) -0.044(4) 0.000(3)
Ir2 0.03607(12) 0.02626(10) 0.02986(11) -0.00926(8) -0.00395(9) -0.00664(8)
P2 0.0595(9) 0.0286(7) 0.0298(7) -0.0062(5) -0.0158(7) 0.0042(6)
C51 0.035(3) 0.034(3) 0.026(3) -0.008(2) -0.009(2) -0.004(2)
C52 0.034(3) 0.034(3) 0.034(3) -0.009(2) -0.019(2) 0.002(2)
C53 0.029(3) 0.031(2) 0.032(3) -0.013(2) -0.005(2) -0.005(2)
C54 0.035(3) 0.028(2) 0.028(3) -0.0104(19) -0.012(2) -0.002(2)
C55 0.029(3) 0.023(2) 0.036(3) -0.0063(19) -0.012(2) -0.0017(19)
C56 0.044(3) 0.047(3) 0.029(3) -0.006(2) -0.008(2) -0.003(2)
C57 0.048(4) 0.069(4) 0.049(4) -0.020(3) -0.021(3) -0.013(3)
C58 0.037(3) 0.046(3) 0.045(3) -0.016(3) -0.004(3) -0.006(2)
C59 0.051(3) 0.051(3) 0.038(3) -0.020(3) -0.017(3) -0.001(3)
C60 0.033(3) 0.036(3) 0.047(3) -0.003(2) -0.020(3) -0.006(2)
C61 0.071(4) 0.026(3) 0.037(3) -0.010(2) 0.001(3) -0.003(3)
C62 0.050(4) 0.039(3) 0.070(4) -0.026(3) 0.005(3) -0.014(3)
C63 0.063(5) 0.055(4) 0.120(7) -0.050(4) 0.000(4) -0.017(3)
C64 0.083(6) 0.047(5) 0.131(8) -0.045(5) 0.026(6) -0.026(4)
C65 0.111(7) 0.027(3) 0.079(6) -0.019(3) 0.020(5) -0.008(4)
C66 0.107(6) 0.039(3) 0.038(4) -0.006(3) 0.004(4) 0.009(4)
C67 0.039(3) 0.047(3) 0.063(4) -0.028(3) -0.004(3) -0.010(3)
C68 0.199(11) 0.050(4) 0.080(6) -0.025(4) -0.069(7) 0.050(6)
C69 0.046(3) 0.038(3) 0.052(4) -0.007(3) -0.019(3) 0.004(2)
C70 0.049(4) 0.050(3) 0.039(3) -0.010(3) 0.000(3) 0.000(3)
C71 0.067(5) 0.102(6) 0.097(6) -0.029(5) -0.038(5) 0.037(5)
C72 0.092(5) 0.050(4) 0.053(4) -0.013(3) -0.044(4) 0.025(3)
C73 0.141(7) 0.060(4) 0.036(4) -0.010(3) -0.037(4) 0.015(4)
C74 0.122(7) 0.077(5) 0.093(6) -0.031(4) -0.086(6) 0.023(5)
B1 0.024(3) 0.023(2) 0.029(3) -0.007(2) -0.010(2) 0.002(2)
C101 0.020(2) 0.018(2) 0.028(2) -0.0017(17) -0.010(2) 0.0024(17)
C102 0.024(2) 0.026(2) 0.024(2) -0.0031(18) -0.006(2) -0.0006(18)
C103 0.023(2) 0.026(2) 0.038(3) -0.004(2) -0.014(2) -0.0001(18)
C104 0.031(3) 0.029(2) 0.036(3) -0.009(2) -0.020(2) 0.004(2)
C105 0.024(2) 0.026(2) 0.027(3) -0.0049(19) -0.009(2) 0.0077(18)
C106 0.021(2) 0.021(2) 0.031(3) -0.0033(18) -0.010(2) 0.0003(17)
C107 0.036(3) 0.047(3) 0.052(4) -0.013(3) -0.016(3) -0.003(3)
C108 0.030(3) 0.038(3) 0.035(3) -0.009(2) -0.013(2) 0.007(2)
C109 0.024(2) 0.023(2) 0.029(3) -0.0132(19) -0.008(2) 0.0022(18)
C110 0.025(2) 0.025(2) 0.032(3) -0.0109(19) -0.008(2) 0.0033(18)
C111 0.030(3) 0.024(2) 0.030(3) -0.0112(19) -0.004(2) -0.0011(19)
C112 0.030(3) 0.035(3) 0.037(3) -0.014(2) -0.003(2) -0.010(2)
C113 0.030(3) 0.041(3) 0.033(3) -0.015(2) -0.010(2) -0.006(2)
C114 0.027(3) 0.032(2) 0.027(3) -0.011(2) -0.008(2) -0.0012(19)
C115 0.039(3) 0.031(3) 0.041(3) -0.004(2) -0.007(3) -0.005(2)
C116 0.044(3) 0.077(4) 0.040(3) -0.016(3) -0.014(3) -0.027(3)
C117 0.020(2) 0.021(2) 0.030(3) -0.0017(18) -0.004(2) -0.0005(17)
C118 0.023(2) 0.026(2) 0.035(3) -0.004(2) -0.004(2) -0.0007(19)
C119 0.024(3) 0.029(2) 0.043(3) -0.001(2) 0.002(2) 0.004(2)
C120 0.034(3) 0.036(3) 0.055(4) -0.019(3) -0.001(3) 0.012(2)
C121 0.041(3) 0.041(3) 0.046(3) -0.021(3) -0.006(3) 0.002(2)
C122 0.033(3) 0.037(3) 0.037(3) -0.015(2) -0.010(2) 0.005(2)
C123 0.031(3) 0.046(3) 0.067(4) -0.002(3) -0.011(3) 0.012(3)
C124 0.105(4) 0.131(4) 0.096(4) -0.096(4) -0.050(3) 0.053(4)
C125 0.027(2) 0.024(2) 0.028(3) -0.0092(18) -0.013(2) 0.0003(18)
C126 0.032(3) 0.029(2) 0.029(3) -0.004(2) -0.011(2) 0.002(2)
C127 0.049(2) 0.043(2) 0.037(2) 0.0022(16) -0.0087(18) -0.0007(18)
C128 0.053(3) 0.026(2) 0.039(3) -0.002(2) -0.027(3) 0.003(2)
C129 0.037(3) 0.025(2) 0.040(3) -0.012(2) -0.023(2) 0.005(2)
C130 0.027(2) 0.028(2) 0.032(3) -0.0113(19) -0.013(2) 0.0008(19)
C131 0.049(2) 0.043(2) 0.037(2) 0.0022(16) -0.0087(18) -0.0007(18)
C132 0.045(3) 0.032(3) 0.060(4) -0.019(3) -0.032(3) 0.012(2)
F1A 0.044(3) 0.139(6) 0.112(5) -0.088(5) -0.007(3) -0.032(4)
F2A 0.026(3) 0.072(4) 0.165(8) -0.015(4) -0.031(4) 0.000(2)
F3A 0.067(4) 0.169(7) 0.063(4) 0.033(4) -0.022(3) -0.085(5)
F1B 0.044(3) 0.139(6) 0.112(5) -0.088(5) -0.007(3) -0.032(4)
F2B 0.026(3) 0.072(4) 0.165(8) -0.015(4) -0.031(4) 0.000(2)
F3B 0.067(4) 0.169(7) 0.063(4) 0.033(4) -0.022(3) -0.085(5)
F4A 0.050(3) 0.171(7) 0.040(3) -0.049(4) -0.014(2) -0.004(4)
F5A 0.077(4) 0.078(4) 0.053(3) -0.028(3) 0.026(3) -0.037(3)
F6A 0.091(5) 0.072(4) 0.045(3) 0.008(3) 0.012(3) 0.065(4)
F4B 0.050(3) 0.171(7) 0.040(3) -0.049(4) -0.014(2) -0.004(4)
F5B 0.077(4) 0.078(4) 0.053(3) -0.028(3) 0.026(3) -0.037(3)
F6B 0.091(5) 0.072(4) 0.045(3) 0.008(3) 0.012(3) 0.065(4)
F7 0.054(2) 0.054(2) 0.067(2) 0.0176(17) -0.0274(19) -0.0099(16)
F8 0.060(2) 0.078(3) 0.048(2) 0.0150(19) 0.0067(19) 0.012(2)
F9 0.160(4) 0.0333(19) 0.085(3) 0.0027(18) -0.054(3) -0.035(2)
F10 0.0434(19) 0.084(3) 0.058(2) -0.0111(18) -0.0222(17) -0.0287(18)
F11 0.070(3) 0.210(5) 0.045(2) -0.046(3) -0.015(2) -0.060(3)
F12 0.073(3) 0.080(3) 0.096(3) 0.016(2) -0.065(3) -0.021(2)
F13 0.055(2) 0.106(3) 0.072(3) 0.001(2) -0.031(2) 0.022(2)
F14 0.044(2) 0.132(4) 0.177(5) 0.070(4) -0.058(3) -0.037(3)
F15 0.125(4) 0.093(4) 0.180(6) -0.063(4) -0.088(4) 0.081(3)
F16 0.138(4) 0.120(3) 0.150(4) -0.109(3) -0.070(3) 0.046(3)
F17 0.194(5) 0.197(5) 0.073(3) -0.064(3) -0.034(3) -0.012(5)
F18 0.137(4) 0.211(5) 0.154(4) -0.151(4) -0.102(3) 0.099(4)
F19 0.045(2) 0.137(4) 0.087(3) 0.039(3) -0.017(2) -0.023(2)
F20 0.145(4) 0.069(3) 0.087(3) -0.025(2) 0.066(3) -0.021(3)
F21 0.071(3) 0.063(2) 0.054(2) 0.0217(17) -0.0126(19) -0.0142(19)
F22 0.076(3) 0.0371(19) 0.098(3) -0.0032(18) -0.040(2) 0.0229(17)
F23 0.053(2) 0.066(2) 0.128(3) -0.053(2) -0.064(2) 0.0250(17)
F24 0.053(2) 0.063(2) 0.073(2) -0.0382(19) -0.0308(19) 0.0312(17)
B2 0.023(3) 0.028(3) 0.028(3) -0.007(2) -0.003(2) -0.010(2)
C151 0.023(2) 0.029(2) 0.029(3) -0.0079(19) -0.009(2) -0.0051(19)
C152 0.027(3) 0.036(3) 0.032(3) -0.012(2) -0.010(2) -0.005(2)
C153 0.034(3) 0.036(3) 0.048(3) -0.018(2) -0.023(3) 0.002(2)
C154 0.051(3) 0.030(3) 0.052(4) -0.007(2) -0.031(3) 0.001(2)
C155 0.038(3) 0.037(3) 0.031(3) -0.004(2) -0.017(2) -0.008(2)
C156 0.027(3) 0.034(3) 0.035(3) -0.010(2) -0.014(2) -0.003(2)
C157 0.043(3) 0.048(3) 0.078(4) -0.032(3) -0.035(3) 0.011(3)
C158 0.064(4) 0.051(3) 0.045(4) -0.002(3) -0.022(3) -0.011(3)
C159 0.024(2) 0.022(2) 0.027(3) -0.0019(18) -0.007(2) -0.0020(18)
C160 0.027(3) 0.028(2) 0.027(3) -0.0052(19) -0.006(2) -0.0043(19)
C161 0.027(3) 0.029(2) 0.031(3) -0.007(2) -0.007(2) -0.0029(19)
C162 0.031(3) 0.030(2) 0.031(3) -0.009(2) -0.013(2) 0.001(2)
C163 0.025(2) 0.022(2) 0.025(2) -0.0034(18) -0.005(2) 0.0023(18)
C164 0.023(2) 0.023(2) 0.031(3) -0.0019(19) -0.008(2) -0.0035(18)
C165 0.031(3) 0.057(3) 0.042(3) -0.018(3) -0.012(3) -0.010(3)
C166 0.033(3) 0.033(3) 0.030(3) -0.006(2) -0.007(2) 0.003(2)
C167 0.026(3) 0.030(2) 0.033(3) -0.014(2) -0.002(2) -0.0046(19)
C168 0.037(3) 0.033(3) 0.035(3) -0.012(2) -0.003(2) -0.010(2)
C169 0.053(4) 0.040(3) 0.036(3) -0.017(2) 0.009(3) -0.022(3)
C170 0.038(3) 0.056(4) 0.059(4) -0.033(3) 0.008(3) -0.027(3)
C171 0.030(3) 0.053(3) 0.055(4) -0.030(3) -0.004(3) -0.010(2)
C172 0.030(3) 0.041(3) 0.047(3) -0.022(2) -0.008(2) -0.004(2)
C173 0.100(6) 0.052(4) 0.039(4) -0.010(3) 0.007(4) -0.047(4)
C174 0.048(3) 0.115(4) 0.108(4) -0.072(4) -0.028(3) -0.018(3)
C175 0.028(3) 0.025(2) 0.033(3) -0.0044(19) -0.006(2) -0.0069(19)
C176 0.031(3) 0.027(2) 0.035(3) -0.006(2) -0.006(2) -0.004(2)
C177 0.036(3) 0.033(3) 0.045(3) -0.001(2) -0.004(3) 0.000(2)
C178 0.050(4) 0.039(3) 0.044(3) -0.013(3) 0.000(3) 0.009(3)
C179 0.059(4) 0.043(3) 0.035(3) -0.015(2) -0.006(3) 0.004(3)
C180 0.037(3) 0.034(3) 0.038(3) -0.011(2) -0.011(2) 0.000(2)
C181 0.045(4) 0.049(3) 0.069(4) -0.005(3) -0.011(3) 0.006(3)
C182 0.103(6) 0.075(5) 0.052(4) -0.035(4) -0.021(4) 0.016(4)
F25 0.037(2) 0.083(3) 0.143(4) -0.053(3) -0.016(2) 0.012(2)
F26 0.063(3) 0.209(6) 0.154(5) -0.151(5) -0.062(3) 0.063(3)
F27 0.091(3) 0.082(3) 0.112(4) -0.010(3) -0.022(3) 0.057(3)
F28A 0.114(5) 0.070(3) 0.052(3) 0.008(2) 0.024(3) 0.008(3)
F29A 0.085(3) 0.098(4) 0.047(3) 0.029(3) -0.029(3) -0.010(3)
F30A 0.11(3) 0.15(2) 0.025(14) -0.016(18) -0.004(16) -0.06(2)
F28B 0.114(5) 0.070(3) 0.052(3) 0.008(2) 0.024(3) 0.008(3)
F29B 0.085(3) 0.098(4) 0.047(3) 0.029(3) -0.029(3) -0.010(3)
F30B 0.116(5) 0.151(6) 0.055(3) 0.007(3) -0.019(3) -0.101(5)
F31 0.0345(17) 0.0482(18) 0.058(2) -0.0082(16) -0.0046(15) -0.0158(14)
F32 0.0309(18) 0.062(2) 0.097(3) 0.004(2) -0.0232(19) 0.0025(16)
F33 0.054(2) 0.171(4) 0.071(3) -0.073(3) 0.000(2) -0.051(3)
F34A 0.034(16) 0.042(15) 0.053(17) -0.016(14) -0.002(13) 0.023(13)
F35A 0.07(2) 0.15(3) 0.03(2) -0.05(2) -0.010(15) -0.01(2)
F36A 0.070(5) 0.048(3) 0.046(3) 0.000(3) 0.009(3) 0.033(3)
F34B 0.045(3) 0.107(5) 0.032(3) -0.026(3) -0.013(2) 0.005(3)
F35B 0.059(4) 0.066(3) 0.037(3) -0.012(3) 0.010(2) -0.031(3)
F36B 0.070(5) 0.048(3) 0.046(3) 0.000(3) 0.009(3) 0.033(3)
F37 0.164(5) 0.065(3) 0.063(3) 0.019(2) -0.047(3) -0.057(3)
F38 0.171(5) 0.072(3) 0.054(3) -0.012(2) 0.053(3) -0.030(3)
F39 0.117(3) 0.043(2) 0.061(2) -0.0107(17) -0.006(2) -0.039(2)
F40 0.100(3) 0.112(3) 0.209(5) -0.034(4) -0.086(3) -0.046(3)
F41 0.090(3) 0.104(3) 0.125(4) -0.043(3) -0.066(3) 0.002(2)
F42 0.068(3) 0.312(7) 0.102(3) -0.116(4) -0.029(3) -0.023(3)
F43A 0.050(4) 0.088(6) 0.109(6) -0.038(5) -0.023(3) 0.036(4)
F44A 0.054(4) 0.091(4) 0.116(6) -0.039(4) -0.048(4) 0.018(3)
F45A 0.064(5) 0.109(8) 0.126(8) 0.065(6) -0.037(5) -0.023(6)
F43B 0.053(10) 0.092(17) 0.060(7) 0.011(8) -0.041(6) 0.012(9)
F44B 0.15(2) 0.076(10) 0.136(18) -0.038(13) -0.074(17) 0.087(10)
F45B 0.064(5) 0.109(8) 0.126(8) 0.065(6) -0.037(5) -0.023(6)
F46A 0.129(6) 0.139(7) 0.059(4) -0.062(4) -0.018(4) 0.050(5)
F47A 0.218(12) 0.173(8) 0.093(6) -0.062(6) -0.043(7) -0.087(9)
F48A 0.158(9) 0.152(6) 0.074(5) -0.076(4) -0.071(6) 0.084(6)
F46B 0.116(14) 0.14(3) 0.08(2) -0.08(2) -0.042(17) 0.006(17)
F47B 0.19(3) 0.12(2) 0.048(18) -0.016(15) -0.01(2) -0.02(3)
F48B 0.19(3) 0.097(16) 0.08(3) -0.074(17) -0.05(3) 0.05(2)

loop_
_atom_type_symbol
_atom_type_description
_atom_type_scat_dispersion_real
_atom_type_scat_dispersion_imag
_atom_type_scat_source
C C 0.0033 0.0016 'International Tables Vol C Tables 4.2.6.8 and 6.1.1.4'
H H 0.0000 0.0000 'International Tables Vol C Tables 4.2.6.8 and 6.1.1.4'
B B 0.0013 0.0007 'International Tables Vol C Tables 4.2.6.8 and 6.1.1.4'
F F 0.0171 0.0103 'International Tables Vol C Tables 4.2.6.8 and 6.1.1.4'
P P 0.1023 0.0942 'International Tables Vol C Tables 4.2.6.8 and 6.1.1.4'
Ir Ir -1.4442 7.9887 'International Tables Vol C Tables 4.2.6.8 and 6.1.1.4'

loop_
_geom_angle_atom_site_label_1
_geom_angle_atom_site_label_2
_geom_angle_atom_site_label_3
_geom_angle
C17 Ir1 C3 119.41(19)
C17 Ir1 C2 98.4(2)
C3 Ir1 C2 36.98(19)
C17 Ir1 C1 111.7(2)
C3 Ir1 C1 61.51(19)
C2 Ir1 C1 37.2(2)
C17 Ir1 P1 80.53(15)
C3 Ir1 P1 158.09(14)
C2 Ir1 P1 157.47(16)
C1 Ir1 P1 122.26(16)
C17 Ir1 C4 156.24(19)
C3 Ir1 C4 36.90(17)
C2 Ir1 C4 61.13(18)
C1 Ir1 C4 60.19(19)
P1 Ir1 C4 123.07(13)
C17 Ir1 C5 147.0(2)
C3 Ir1 C5 60.38(17)
C2 Ir1 C5 60.88(18)
C1 Ir1 C5 36.2(2)
P1 Ir1 C5 108.61(13)
C4 Ir1 C5 35.01(18)
C17 Ir1 H1 94.8
C3 Ir1 H1 89.5
C2 Ir1 H1 123.2
C1 Ir1 H1 147.4
P1 Ir1 H1 79.2
C4 Ir1 H1 87.9
C5 Ir1 H1 117.9
C11 P1 C22 109.6(3)
C11 P1 C19 106.0(2)
C22 P1 C19 107.5(3)
C11 P1 Ir1 103.04(17)
C22 P1 Ir1 117.77(18)
C19 P1 Ir1 112.36(19)
C5 C1 C2 107.4(5)
C5 C1 C6 127.1(7)
C2 C1 C6 124.9(7)
C5 C1 Ir1 74.1(3)
C2 C1 Ir1 69.9(3)
C6 C1 Ir1 127.8(4)
C3 C2 C1 107.5(4)
C3 C2 C7 125.6(6)
C1 C2 C7 126.7(6)
C3 C2 Ir1 71.4(3)
C1 C2 Ir1 72.8(3)
C7 C2 Ir1 124.6(4)
C2 C3 C4 108.0(4)
C2 C3 C8 126.6(5)
C4 C3 C8 125.1(5)
C2 C3 Ir1 71.6(3)
C4 C3 Ir1 74.3(3)
C8 C3 Ir1 124.7(3)
C5 C4 C3 108.3(4)
C5 C4 C9 126.9(5)
C3 C4 C9 124.4(5)
C5 C4 Ir1 73.5(3)
C3 C4 Ir1 68.8(3)
C9 C4 Ir1 129.0(4)
C4 C5 C1 108.6(4)
C4 C5 C10 126.7(6)
C1 C5 C10 124.4(6)
C4 C5 Ir1 71.5(3)
C1 C5 Ir1 69.7(3)
C10 C5 Ir1 129.2(4)
C1 C6 H6A 109.5
C1 C6 H6B 109.5
H6A C6 H6B 109.5
C1 C6 H6C 109.5
H6A C6 H6C 109.5
H6B C6 H6C 109.5
C2 C7 H7A 109.5
C2 C7 H7B 109.5
H7A C7 H7B 109.5
C2 C7 H7C 109.5
H7A C7 H7C 109.5
H7B C7 H7C 109.5
C3 C8 H8A 109.5
C3 C8 H8B 109.5
H8A C8 H8B 109.5
C3 C8 H8C 109.5
H8A C8 H8C 109.5
H8B C8 H8C 109.5
C4 C9 H9A 109.5
C4 C9 H9B 109.5
H9A C9 H9B 109.5
C4 C9 H9C 109.5
H9A C9 H9C 109.5
H9B C9 H9C 109.5
C5 C10 H10A 109.5
C5 C10 H10B 109.5
H10A C10 H10B 109.5
C5 C10 H10C 109.5
H10A C10 H10C 109.5
H10B C10 H10C 109.5
C16 C11 C12 120.5(5)
C16 C11 P1 130.7(4)
C12 C11 P1 108.8(3)
C13 C12 C11 120.9(5)
C13 C12 C17 121.6(5)
C11 C12 C17 117.4(4)
C14 C13 C12 118.3(6)
C14 C13 H13 120.8
C12 C13 H13 120.8
C15 C14 C13 120.5(5)
C15 C14 H14 119.8
C13 C14 H14 119.8
C14 C15 C16 123.0(5)
C14 C15 H15 118.5
C16 C15 H15 118.5
C15 C16 C11 116.6(5)
C15 C16 C18 118.1(5)
C11 C16 C18 125.3(5)
C12 C17 Ir1 125.6(4)
C12 C17 H17 117.2
Ir1 C17 H17 117.2
C16 C18 H18A 109.5
C16 C18 H18B 109.5
H18A C18 H18B 109.5
C16 C18 H18C 109.5
H18A C18 H18C 109.5
H18B C18 H18C 109.5
C21 C19 C20 110.2(5)
C21 C19 P1 116.6(4)
C20 C19 P1 110.7(4)
C21 C19 H19 106.2
C20 C19 H19 106.2
P1 C19 H19 106.2
C19 C20 H20A 109.5
C19 C20 H20B 109.5
H20A C20 H20B 109.5
C19 C20 H20C 109.5
H20A C20 H20C 109.5
H20B C20 H20C 109.5
C19 C21 H21A 109.5
C19 C21 H21B 109.5
H21A C21 H21B 109.5
C19 C21 H21C 109.5
H21A C21 H21C 109.5
H21B C21 H21C 109.5
C23 C22 C24 110.8(5)
C23 C22 P1 111.9(4)
C24 C22 P1 110.5(4)
C23 C22 H22 107.8
C24 C22 H22 107.8
P1 C22 H22 107.8
C22 C23 H23A 109.5
C22 C23 H23B 109.5
H23A C23 H23B 109.5
C22 C23 H23C 109.5
H23A C23 H23C 109.5
H23B C23 H23C 109.5
C22 C24 H24A 109.5
C22 C24 H24B 109.5
H24A C24 H24B 109.5
C22 C24 H24C 109.5
H24A C24 H24C 109.5
H24B C24 H24C 109.5
C67 Ir2 C53 118.2(2)
C67 Ir2 C52 98.1(2)
C53 Ir2 C52 37.82(18)
C67 Ir2 C51 112.5(2)
C53 Ir2 C51 62.21(17)
C52 Ir2 C51 37.03(18)
C67 Ir2 P2 80.85(19)
C53 Ir2 P2 158.04(13)
C52 Ir2 P2 157.86(14)
C51 Ir2 P2 123.09(13)
C67 Ir2 C54 155.6(2)
C53 Ir2 C54 37.43(17)
C52 Ir2 C54 62.04(17)
C51 Ir2 C54 60.97(16)
P2 Ir2 C54 123.00(12)
C67 Ir2 C55 148.1(2)
C53 Ir2 C55 61.18(16)
C52 Ir2 C55 61.17(17)
C51 Ir2 C55 36.42(16)
P2 Ir2 C55 109.09(12)
C54 Ir2 C55 35.59(16)
C67 Ir2 H2 94.7(4)
C53 Ir2 H2 87.9(2)
C52 Ir2 H2 122.84(17)
C51 Ir2 H2 146.3(3)
P2 Ir2 H2 79.2(3)
C54 Ir2 H2 86.0(4)
C55 Ir2 H2 116.7(4)
C72 P2 C61 109.6(3)
C72 P2 C69 108.1(3)
C61 P2 C69 107.2(3)
C72 P2 Ir2 116.7(2)
C61 P2 Ir2 102.0(2)
C69 P2 Ir2 112.70(17)
C52 C51 C55 107.7(4)
C52 C51 C56 126.4(4)
C55 C51 C56 125.6(4)
C52 C51 Ir2 69.3(3)
C55 C51 Ir2 73.8(3)
C56 C51 Ir2 127.1(3)
C51 C52 C53 108.1(4)
C51 C52 C57 126.7(5)
C53 C52 C57 125.1(5)
C51 C52 Ir2 73.6(3)
C53 C52 Ir2 70.7(3)
C57 C52 Ir2 124.9(4)
C52 C53 C54 107.7(4)
C52 C53 C58 125.9(4)
C54 C53 C58 126.2(4)
C52 C53 Ir2 71.4(3)
C54 C53 Ir2 74.6(3)
C58 C53 Ir2 123.8(3)
C55 C54 C53 107.6(4)
C55 C54 C59 126.7(4)
C53 C54 C59 125.3(4)
C55 C54 Ir2 73.3(3)
C53 C54 Ir2 67.9(2)
C59 C54 Ir2 129.8(3)
C54 C55 C51 108.8(4)
C54 C55 C60 125.6(4)
C51 C55 C60 125.2(4)
C54 C55 Ir2 71.1(2)
C51 C55 Ir2 69.8(3)
C60 C55 Ir2 130.7(3)
C51 C56 H56A 109.5
C51 C56 H56B 109.5
H56A C56 H56B 109.5
C51 C56 H56C 109.5
H56A C56 H56C 109.5
H56B C56 H56C 109.5
C52 C57 H57A 109.5
C52 C57 H57B 109.5
H57A C57 H57B 109.5
C52 C57 H57C 109.5
H57A C57 H57C 109.5
H57B C57 H57C 109.5
C53 C58 H58A 109.5
C53 C58 H58B 109.5
H58A C58 H58B 109.5
C53 C58 H58C 109.5
H58A C58 H58C 109.5
H58B C58 H58C 109.5
C54 C59 H59A 109.5
C54 C59 H59B 109.5
H59A C59 H59B 109.5
C54 C59 H59C 109.5
H59A C59 H59C 109.5
H59B C59 H59C 109.5
C55 C60 H60A 109.5
C55 C60 H60B 109.5
H60A C60 H60B 109.5
C55 C60 H60C 109.5
H60A C60 H60C 109.5
H60B C60 H60C 109.5
C66 C61 C62 120.2(6)
C66 C61 P2 130.7(6)
C62 C61 P2 109.1(4)
C63 C62 C61 121.6(6)
C63 C62 C67 121.1(7)
C61 C62 C67 117.2(5)
C64 C63 C62 117.8(9)
C64 C63 H63 121.1
C62 C63 H63 121.1
C65 C64 C63 120.4(8)
C65 C64 H64 119.8
C63 C64 H64 119.8
C64 C65 C66 122.9(7)
C64 C65 H65 118.6
C66 C65 H65 118.6
C61 C66 C65 116.7(8)
C61 C66 C68 125.4(7)
C65 C66 C68 117.8(7)
C62 C67 Ir2 125.6(5)
C62 C67 H67 117.2
Ir2 C67 H67 117.2
C66 C68 H68A 109.5
C66 C68 H68B 109.5
H68A C68 H68B 109.5
C66 C68 H68C 109.5
H68A C68 H68C 109.5
H68B C68 H68C 109.5
C70 C69 C71 110.0(5)
C70 C69 P2 110.8(4)
C71 C69 P2 115.3(5)
C70 C69 H69 106.7
C71 C69 H69 106.7
P2 C69 H69 106.7
C69 C70 H70A 109.5
C69 C70 H70B 109.5
H70A C70 H70B 109.5
C69 C70 H70C 109.5
H70A C70 H70C 109.5
H70B C70 H70C 109.5
C69 C71 H71A 109.5
C69 C71 H71B 109.5
H71A C71 H71B 109.5
C69 C71 H71C 109.5
H71A C71 H71C 109.5
H71B C71 H71C 109.5
C74 C72 C73 112.1(6)
C74 C72 P2 109.8(4)
C73 C72 P2 111.0(5)
C74 C72 H72 107.9
C73 C72 H72 107.9
P2 C72 H72 107.9
C72 C73 H73A 109.5
C72 C73 H73B 109.5
H73A C73 H73B 109.5
C72 C73 H73C 109.5
H73A C73 H73C 109.5
H73B C73 H73C 109.5
C72 C74 H74A 109.5
C72 C74 H74B 109.5
H74A C74 H74B 109.5
C72 C74 H74C 109.5
H74A C74 H74C 109.5
H74B C74 H74C 109.5
C101 B1 C109 113.5(4)
C101 B1 C125 105.1(3)
C109 B1 C125 112.3(4)
C101 B1 C117 113.3(4)
C109 B1 C117 103.8(3)
C125 B1 C117 109.0(4)
C106 C101 C102 115.2(4)
C106 C101 B1 125.4(4)
C102 C101 B1 119.2(4)
C103 C102 C101 122.9(4)
C103 C102 H102 118.6
C101 C102 H102 118.6
C102 C103 C104 120.4(4)
C102 C103 C107 119.2(5)
C104 C103 C107 120.3(4)
C105 C104 C103 118.4(4)
C105 C104 H104 120.8
C103 C104 H104 120.8
C104 C105 C106 120.4(4)
C104 C105 C108 119.7(4)
C106 C105 C108 119.8(4)
C101 C106 C105 122.6(4)
C101 C106 H106 118.7
C105 C106 H106 118.7
F1B C107 F2B 111.8(19)
F1B C107 F1A 122.9(10)
F1B C107 F2A 54(2)
F2B C107 F2A 135.3(10)
F1A C107 F2A 106.8(6)
F1B C107 F3A 48.8(19)
F2B C107 F3A 71.7(16)
F1A C107 F3A 104.5(6)
F2A C107 F3A 102.2(6)
F1B C107 F3B 105.7(19)
F2B C107 F3B 99.4(18)
F1A C107 F3B 59.7(14)
F2A C107 F3B 56.1(15)
F3A C107 F3B 139.8(9)
F1B C107 C103 119.8(10)
F2B C107 C103 110.2(10)
F1A C107 C103 117.1(5)
F2A C107 C103 112.9(5)
F3A C107 C103 112.0(5)
F3B C107 C103 107.9(8)
F6B C108 F4B 112.1(18)
F6B C108 F6A 125.4(11)
F4B C108 F6A 56.8(16)
F4B C108 F4A 130.0(9)
F6A C108 F4A 109.1(6)
F6B C108 F5A 71.2(19)
F4B C108 F5A 51.1(17)
F6A C108 F5A 105.1(5)
F4A C108 F5A 101.5(5)
F6B C108 F5B 99.1(18)
F4B C108 F5B 103.1(17)
F6A C108 F5B 48.0(11)
F4A C108 F5B 70.0(12)
F5A C108 F5B 139.7(9)
F6B C108 C105 117.4(11)
F4B C108 C105 115.8(9)
F6A C108 C105 113.9(4)
F4A C108 C105 113.5(5)
F5A C108 C105 112.7(4)
F5B C108 C105 106.5(8)
C114 C109 C110 115.6(4)
C114 C109 B1 123.4(4)
C110 C109 B1 120.5(4)
C111 C110 C109 122.2(4)
C111 C110 H110 118.9
C109 C110 H110 118.9
C112 C111 C110 120.9(4)
C112 C111 C115 118.2(4)
C110 C111 C115 120.9(4)
C113 C112 C111 117.9(4)
C113 C112 H112 121.1
C111 C112 H112 121.1
C112 C113 C114 121.1(5)
C112 C113 C116 121.3(5)
C114 C113 C116 117.6(5)
C113 C114 C109 122.3(4)
C113 C114 H114 118.9
C109 C114 H114 118.9
F8 C115 F7 106.7(5)
F8 C115 F9 104.3(5)
F7 C115 F9 105.6(4)
F8 C115 C111 113.2(4)
F7 C115 C111 114.1(4)
F9 C115 C111 112.1(4)
F11 C116 F10 107.4(5)
F11 C116 F12 105.1(6)
F10 C116 F12 106.0(5)
F11 C116 C113 112.1(5)
F10 C116 C113 113.6(5)
F12 C116 C113 112.1(4)
C118 C117 C122 116.2(4)
C118 C117 B1 125.4(4)
C122 C117 B1 118.3(4)
C117 C118 C119 121.4(5)
C117 C118 H118 119.3
C119 C118 H118 119.3
C120 C119 C118 121.2(5)
C120 C119 C123 120.1(5)
C118 C119 C123 118.7(5)
C119 C120 C121 118.4(5)
C119 C120 H120 120.8
C121 C120 H120 120.8
C122 C121 C120 120.3(5)
C122 C121 C124 120.0(6)
C120 C121 C124 119.7(5)
C121 C122 C117 122.5(5)
C121 C122 H122 118.8
C117 C122 H122 118.8
F14 C123 F13 109.9(6)
F14 C123 F15 104.7(6)
F13 C123 F15 102.1(5)
F14 C123 C119 113.9(5)
F13 C123 C119 113.9(5)
F15 C123 C119 111.4(6)
F18 C124 F16 107.0(8)
F18 C124 F17 107.3(9)
F16 C124 F17 99.6(6)
F18 C124 C121 115.4(6)
F16 C124 C121 114.2(8)
F17 C124 C121 111.9(8)
C126 C125 C130 115.2(4)
C126 C125 B1 122.6(4)
C130 C125 B1 122.0(4)
C127 C126 C125 123.0(5)
C127 C126 H126 118.5
C125 C126 H126 118.5
C128 C127 C126 119.7(5)
C128 C127 C131 121.3(5)
C126 C127 C131 119.0(5)
C129 C128 C127 119.0(5)
C129 C128 H128 120.5
C127 C128 H128 120.5
C128 C129 C130 120.4(4)
C128 C129 C132 121.3(4)
C130 C129 C132 118.2(5)
C129 C130 C125 122.4(4)
C129 C130 H130 118.8
C125 C130 H130 118.8
F20 C131 F21 108.5(5)
F20 C131 F19 104.3(6)
F21 C131 F19 103.6(5)
F20 C131 C127 113.7(5)
F21 C131 C127 114.6(5)
F19 C131 C127 111.2(5)
F23 C132 F22 107.0(4)
F23 C132 F24 106.0(5)
F22 C132 F24 105.5(4)
F23 C132 C129 112.3(4)
F22 C132 C129 112.9(5)
F24 C132 C129 112.6(4)
C151 B2 C159 104.1(3)
C151 B2 C167 110.7(4)
C159 B2 C167 112.8(4)
C151 B2 C175 113.9(4)
C159 B2 C175 112.2(4)
C167 B2 C175 103.4(4)
C156 C151 C152 115.4(4)
C156 C151 B2 125.6(4)
C152 C151 B2 118.8(4)
C153 C152 C151 122.8(5)
C153 C152 H152 118.6
C151 C152 H152 118.6
C154 C153 C152 120.4(5)
C154 C153 C157 121.1(5)
C152 C153 C157 118.5(5)
C153 C154 C155 118.5(5)
C153 C154 H154 120.8
C155 C154 H154 120.8
C154 C155 C156 120.7(5)
C154 C155 C158 119.8(5)
C156 C155 C158 119.5(5)
C155 C156 C151 122.2(5)
C155 C156 H156 118.9
C151 C156 H156 118.9
F27 C157 F26 108.0(5)
F27 C157 F25 103.9(5)
F26 C157 F25 105.1(6)
F27 C157 C153 113.7(6)
F26 C157 C153 113.0(5)
F25 C157 C153 112.5(5)
F30A C158 F29A 109(3)
F30A C158 F28A 113(3)
F29A C158 F28A 103(3)
F30A C158 F30B 135.1(19)
F29A C158 F30B 49(2)
F28A C158 F30B 55(3)
F30A C158 F29B 60(3)
F29A C158 F29B 134.8(15)
F28A C158 F29B 56(3)
F30B C158 F29B 105.0(6)
F30A C158 F28B 49(3)
F29A C158 F28B 62(3)
F28A C158 F28B 137.2(15)
F30B C158 F28B 105.7(7)
F29B C158 F28B 104.5(6)
F30A C158 C155 111.9(19)
F29A C158 C155 110.7(15)
F28A C158 C155 108.5(15)
F30B C158 C155 112.7(5)
F29B C158 C155 113.8(5)
F28B C158 C155 114.2(5)
C164 C159 C160 115.0(4)
C164 C159 B2 125.4(4)
C160 C159 B2 119.4(4)
C161 C160 C159 122.8(4)
C161 C160 H160 118.6
C159 C160 H160 118.6
C160 C161 C162 120.8(4)
C160 C161 C165 118.6(4)
C162 C161 C165 120.6(4)
C163 C162 C161 117.9(4)
C163 C162 H162 121.1
C161 C162 H162 121.1
C162 C163 C164 120.8(4)
C162 C163 C166 119.0(4)
C164 C163 C166 120.2(4)
C163 C164 C159 122.6(4)
C163 C164 H164 118.7
C159 C164 H164 118.7
F33 C165 F32 108.5(5)
F33 C165 F31 105.7(5)
F32 C165 F31 104.8(4)
F33 C165 C161 113.3(4)
F32 C165 C161 111.9(4)
F31 C165 C161 112.1(4)
F35A C166 F36A 107(4)
F35A C166 F36B 78(3)
F36A C166 F36B 118(2)
F35A C166 F35B 121(3)
F36B C166 F35B 107.3(6)
F36A C166 F34B 88(3)
F35B C166 F34B 105.2(5)
F35A C166 F34A 103(3)
F36A C166 F34A 95(3)
F35B C166 F34A 80.8(18)
F34B C166 F34A 127(2)
F35A C166 C163 119(3)
F36A C166 C163 117(2)
F36B C166 C163 112.4(5)
F35B C166 C163 113.4(5)
F34B C166 C163 112.8(5)
F34A C166 C163 112(2)
C172 C167 C168 116.1(4)
C172 C167 B2 122.0(4)
C168 C167 B2 121.4(4)
C169 C168 C167 121.6(5)
C169 C168 H168 119.2
C167 C168 H168 119.2
C170 C169 C168 121.0(5)
C170 C169 C173 118.9(5)
C168 C169 C173 120.1(6)
C171 C170 C169 118.9(5)
C171 C170 H170 120.6
C169 C170 H170 120.6
C170 C171 C172 120.3(5)
C170 C171 C174 121.3(6)
C172 C171 C174 118.4(6)
C171 C172 C167 122.1(5)
C171 C172 H172 118.9
C167 C172 H172 118.9
F38 C173 F39 106.3(5)
F38 C173 F37 107.0(6)
F39 C173 F37 104.5(7)
F38 C173 C169 111.8(7)
F39 C173 C169 112.8(5)
F37 C173 C169 113.8(5)
F42 C174 F40 108.3(6)
F42 C174 F41 104.1(8)
F40 C174 F41 102.4(6)
F42 C174 C171 114.5(6)
F40 C174 C171 113.9(8)
F41 C174 C171 112.6(5)
C176 C175 C180 115.4(4)
C176 C175 B2 123.7(4)
C180 C175 B2 120.6(4)
C175 C176 C177 122.5(5)
C175 C176 H176 118.7
C177 C176 H176 118.7
C178 C177 C176 120.4(5)
C178 C177 C181 120.5(5)
C176 C177 C181 119.0(5)
C177 C178 C179 118.4(5)
C177 C178 H178 120.8
C179 C178 H178 120.8
C178 C179 C180 120.8(5)
C178 C179 C182 119.2(5)
C180 C179 C182 119.9(6)
C179 C180 C175 122.3(5)
C179 C180 H180 118.8
C175 C180 H180 118.8
F45B C181 F45A 124.5(16)
F45B C181 F43B 106.3(19)
F45B C181 F43A 71.1(19)
F45A C181 F43A 109.8(8)
F43B C181 F43A 127.6(14)
F43B C181 F44A 80.8(14)
F43A C181 F44A 101.7(6)
F45B C181 F44B 112.3(19)
F45A C181 F44B 71.6(14)
F43B C181 F44B 97.8(16)
F43A C181 F44B 45.3(15)
F44A C181 F44B 135.9(15)
F45B C181 C177 116.0(12)
F45A C181 C177 113.4(9)
F43B C181 C177 113.5(14)
F43A C181 C177 113.8(7)
F44A C181 C177 111.3(5)
F44B C181 C177 109.5(12)
F47B C182 F48B 114(3)
F47B C182 F47A 124(3)
F48B C182 F47A 51(3)
F48B C182 F48A 132(2)
F47A C182 F48A 110.2(11)
F47B C182 F46A 71(3)
F48B C182 F46A 58(3)
F47A C182 F46A 106.2(8)
F48A C182 F46A 102.6(8)
F47B C182 F46B 87(4)
F48B C182 F46B 102(3)
F47A C182 F46B 55.1(19)
F48A C182 F46B 60(2)
F46A C182 F46B 135.7(13)
F47B C182 C179 121(3)
F48B C182 C179 116(2)
F47A C182 C179 112.0(7)
F48A C182 C179 112.7(7)
F46A C182 C179 112.6(8)
F46B C182 C179 111.7(13)

loop_
_geom_bond_atom_site_label_1
_geom_bond_atom_site_label_2
_geom_bond_distance
Ir1 C17 1.896(5)
Ir1 C3 2.227(5)
Ir1 C2 2.230(5)
Ir1 C1 2.268(5)
Ir1 P1 2.2774(12)
Ir1 C4 2.300(4)
Ir1 C5 2.326(5)
Ir1 H1 1.3708
P1 C11 1.831(5)
P1 C22 1.843(6)
P1 C19 1.855(5)
C1 C5 1.429(8)
C1 C2 1.436(8)
C1 C6 1.506(8)
C2 C3 1.414(8)
C2 C7 1.504(8)
C3 C4 1.434(7)
C3 C8 1.507(7)
C4 C5 1.392(7)
C4 C9 1.511(7)
C5 C10 1.509(7)
C6 H6A 0.9800
C6 H6B 0.9800
C6 H6C 0.9800
C7 H7A 0.9800
C7 H7B 0.9800
C7 H7C 0.9800
C8 H8A 0.9800
C8 H8B 0.9800
C8 H8C 0.9800
C9 H9A 0.9800
C9 H9B 0.9800
C9 H9C 0.9800
C10 H10A 0.9800
C10 H10B 0.9800
C10 H10C 0.9800
C11 C16 1.405(7)
C11 C12 1.408(7)
C12 C13 1.400(7)
C12 C17 1.456(7)
C13 C14 1.384(8)
C13 H13 0.9500
C14 C15 1.375(9)
C14 H14 0.9500
C15 C16 1.400(8)
C15 H15 0.9500
C16 C18 1.514(8)
C17 H17 0.9500
C18 H18A 0.9800
C18 H18B 0.9800
C18 H18C 0.9800
C19 C21 1.522(8)
C19 C20 1.542(8)
C19 H19 1.0000
C20 H20A 0.9800
C20 H20B 0.9800
C20 H20C 0.9800
C21 H21A 0.9800
C21 H21B 0.9800
C21 H21C 0.9800
C22 C23 1.522(9)
C22 C24 1.530(8)
C22 H22 1.0000
C23 H23A 0.9800
C23 H23B 0.9800
C23 H23C 0.9800
C24 H24A 0.9800
C24 H24B 0.9800
C24 H24C 0.9800
Ir2 C67 1.896(5)
Ir2 C53 2.212(5)
Ir2 C52 2.221(5)
Ir2 C51 2.278(5)
Ir2 P2 2.2787(14)
Ir2 C54 2.302(4)
Ir2 C55 2.330(4)
Ir2 H2 1.3707(11)
P2 C72 1.835(6)
P2 C61 1.837(6)
P2 C69 1.860(6)
C51 C52 1.429(7)
C51 C55 1.441(7)
C51 C56 1.505(7)
C52 C53 1.437(7)
C52 C57 1.502(7)
C53 C54 1.451(7)
C53 C58 1.506(7)
C54 C55 1.416(7)
C54 C59 1.500(7)
C55 C60 1.503(6)
C56 H56A 0.9800
C56 H56B 0.9800
C56 H56C 0.9800
C57 H57A 0.9800
C57 H57B 0.9800
C57 H57C 0.9800
C58 H58A 0.9800
C58 H58B 0.9800
C58 H58C 0.9800
C59 H59A 0.9800
C59 H59B 0.9800
C59 H59C 0.9800
C60 H60A 0.9800
C60 H60B 0.9800
C60 H60C 0.9800
C61 C66 1.400(8)
C61 C62 1.413(9)
C62 C63 1.408(9)
C62 C67 1.441(8)
C63 C64 1.391(11)
C63 H63 0.9500
C64 C65 1.379(13)
C64 H64 0.9500
C65 C66 1.417(11)
C65 H65 0.9500
C66 C68 1.476(12)
C67 H67 0.9500
C68 H68A 0.9800
C68 H68B 0.9800
C68 H68C 0.9800
C69 C70 1.516(8)
C69 C71 1.535(8)
C69 H69 1.0000
C70 H70A 0.9800
C70 H70B 0.9800
C70 H70C 0.9800
C71 H71A 0.9800
C71 H71B 0.9800
C71 H71C 0.9800
C72 C74 1.534(10)
C72 C73 1.534(10)
C72 H72 1.0000
C73 H73A 0.9800
C73 H73B 0.9800
C73 H73C 0.9800
C74 H74A 0.9800
C74 H74B 0.9800
C74 H74C 0.9800
B1 C101 1.637(7)
B1 C109 1.643(7)
B1 C125 1.644(7)
B1 C117 1.647(6)
C101 C106 1.395(6)
C101 C102 1.406(6)
C102 C103 1.382(6)
C102 H102 0.9500
C103 C104 1.391(7)
C103 C107 1.487(7)
C104 C105 1.380(7)
C104 H104 0.9500
C105 C106 1.398(6)
C105 C108 1.501(7)
C106 H106 0.9500
C107 F1B 1.18(2)
C107 F2B 1.24(3)
C107 F1A 1.298(7)
C107 F2A 1.324(8)
C107 F3A 1.347(8)
C107 F3B 1.39(2)
C108 F6B 1.18(3)
C108 F4B 1.242(19)
C108 F6A 1.276(6)
C108 F4A 1.319(7)
C108 F5A 1.357(7)
C108 F5B 1.396(19)
C109 C114 1.397(6)
C109 C110 1.407(6)
C110 C111 1.394(6)
C110 H110 0.9500
C111 C112 1.389(7)
C111 C115 1.494(7)
C112 C113 1.386(7)
C112 H112 0.9500
C113 C114 1.396(7)
C113 C116 1.489(8)
C114 H114 0.9500
C115 F8 1.322(6)
C115 F7 1.326(6)
C115 F9 1.337(6)
C116 F11 1.323(7)
C116 F10 1.339(6)
C116 F12 1.356(7)
C117 C118 1.395(6)
C117 C122 1.399(7)
C118 C119 1.401(6)
C118 H118 0.9500
C119 C120 1.376(8)
C119 C123 1.492(8)
C120 C121 1.388(8)
C120 H120 0.9500
C121 C122 1.388(7)
C121 C124 1.481(9)
C122 H122 0.9500
C123 F14 1.278(7)
C123 F13 1.308(7)
C123 F15 1.343(7)
C124 F18 1.283(9)
C124 F16 1.310(10)
C124 F17 1.323(12)
C125 C126 1.397(7)
C125 C130 1.404(6)
C126 C127 1.391(7)
C126 H126 0.9500
C127 C128 1.389(7)
C127 C131 1.486(8)
C128 C129 1.377(7)
C128 H128 0.9500
C129 C130 1.391(6)
C129 C132 1.496(7)
C130 H130 0.9500
C131 F20 1.294(7)
C131 F21 1.321(6)
C131 F19 1.367(7)
C132 F23 1.326(6)
C132 F22 1.335(6)
C132 F24 1.340(6)
B2 C151 1.639(7)
B2 C159 1.643(7)
B2 C167 1.645(7)
B2 C175 1.646(7)
C151 C156 1.400(7)
C151 C152 1.404(6)
C152 C153 1.385(7)
C152 H152 0.9500
C153 C154 1.383(8)
C153 C157 1.497(7)
C154 C155 1.386(7)
C154 H154 0.9500
C155 C156 1.392(7)
C155 C158 1.503(8)
C156 H156 0.9500
C157 F27 1.306(7)
C157 F26 1.308(7)
C157 F25 1.311(7)
C158 F30A 1.18(4)
C158 F29A 1.26(4)
C158 F28A 1.28(4)
C158 F30B 1.310(8)
C158 F29B 1.324(8)
C158 F28B 1.327(8)
C159 C164 1.397(6)
C159 C160 1.405(6)
C160 C161 1.379(7)
C160 H160 0.9500
C161 C162 1.390(7)
C161 C165 1.507(7)
C162 C163 1.383(6)
C162 H162 0.9500
C163 C164 1.389(6)
C163 C166 1.498(6)
C164 H164 0.9500
C165 F33 1.324(6)
C165 F32 1.338(6)
C165 F31 1.338(6)
C166 F35A 1.22(5)
C166 F36A 1.28(6)
C166 F36B 1.323(7)
C166 F35B 1.329(9)
C166 F34B 1.353(8)
C166 F34A 1.37(4)
C167 C172 1.400(7)
C167 C168 1.404(7)
C168 C169 1.389(7)
C168 H168 0.9500
C169 C170 1.380(9)
C169 C173 1.509(9)
C170 C171 1.379(9)
C170 H170 0.9500
C171 C172 1.395(7)
C171 C174 1.490(9)
C172 H172 0.9500
C173 F38 1.326(8)
C173 F39 1.332(7)
C173 F37 1.348(9)
C174 F42 1.289(9)
C174 F40 1.310(8)
C174 F41 1.343(9)
C175 C176 1.397(7)
C175 C180 1.403(7)
C176 C177 1.400(7)
C176 H176 0.9500
C177 C178 1.379(8)
C177 C181 1.494(8)
C178 C179 1.384(8)
C178 H178 0.9500
C179 C180 1.391(7)
C179 C182 1.497(9)
C180 H180 0.9500
C181 F45B 1.19(3)
C181 F45A 1.285(14)
C181 F43B 1.33(3)
C181 F43A 1.335(9)
C181 F44A 1.380(10)
C181 F44B 1.39(2)
C182 F47B 1.20(5)
C182 F48B 1.21(4)
C182 F47A 1.298(11)
C182 F48A 1.314(12)
C182 F46A 1.351(10)
C182 F46B 1.48(4)

loop_
_geom_torsion_atom_site_label_1
_geom_torsion_atom_site_label_2
_geom_torsion_atom_site_label_3
_geom_torsion_atom_site_label_4
_geom_torsion
C17 Ir1 P1 C11 -17.9(2)
C3 Ir1 P1 C11 139.0(4)
C2 Ir1 P1 C11 -107.0(4)
C1 Ir1 P1 C11 -127.7(2)
C4 Ir1 P1 C11 159.2(2)
C5 Ir1 P1 C11 -165.1(2)
C17 Ir1 P1 C22 -138.6(3)
C3 Ir1 P1 C22 18.3(4)
C2 Ir1 P1 C22 132.3(4)
C1 Ir1 P1 C22 111.6(3)
C4 Ir1 P1 C22 38.5(3)
C5 Ir1 P1 C22 74.2(3)
C17 Ir1 P1 C19 95.7(2)
C3 Ir1 P1 C19 -107.4(4)
C2 Ir1 P1 C19 6.6(4)
C1 Ir1 P1 C19 -14.1(3)
C4 Ir1 P1 C19 -87.2(3)
C5 Ir1 P1 C19 -51.5(3)
C17 Ir1 C1 C5 -169.5(3)
C3 Ir1 C1 C5 77.8(3)
C2 Ir1 C1 C5 115.8(4)
P1 Ir1 C1 C5 -77.1(3)
C4 Ir1 C1 C5 35.4(3)
C17 Ir1 C1 C2 74.7(3)
C3 Ir1 C1 C2 -38.0(3)
P1 Ir1 C1 C2 167.1(2)
C4 Ir1 C1 C2 -80.5(3)
C5 Ir1 C1 C2 -115.8(4)
C17 Ir1 C1 C6 -44.5(8)
C3 Ir1 C1 C6 -157.2(8)
C2 Ir1 C1 C6 -119.2(9)
P1 Ir1 C1 C6 47.9(8)
C4 Ir1 C1 C6 160.4(8)
C5 Ir1 C1 C6 125.0(9)
C5 C1 C2 C3 -1.8(6)
C6 C1 C2 C3 -173.9(5)
Ir1 C1 C2 C3 63.4(3)
C5 C1 C2 C7 174.1(5)
C6 C1 C2 C7 2.0(9)
Ir1 C1 C2 C7 -120.7(5)
C5 C1 C2 Ir1 -65.2(4)
C6 C1 C2 Ir1 122.7(6)
C17 Ir1 C2 C3 129.0(3)
C1 Ir1 C2 C3 -115.9(4)
P1 Ir1 C2 C3 -145.5(3)
C4 Ir1 C2 C3 -38.2(3)
C5 Ir1 C2 C3 -78.4(3)
C17 Ir1 C2 C1 -115.1(3)
C3 Ir1 C2 C1 115.9(4)
P1 Ir1 C2 C1 -29.6(5)
C4 Ir1 C2 C1 77.7(3)
C5 Ir1 C2 C1 37.5(3)
C17 Ir1 C2 C7 8.0(6)
C3 Ir1 C2 C7 -121.0(7)
C1 Ir1 C2 C7 123.1(7)
P1 Ir1 C2 C7 93.6(7)
C4 Ir1 C2 C7 -159.2(7)
C5 Ir1 C2 C7 160.6(7)
C1 C2 C3 C4 1.6(5)
C7 C2 C3 C4 -174.3(5)
Ir1 C2 C3 C4 65.9(3)
C1 C2 C3 C8 175.6(5)
C7 C2 C3 C8 -0.3(8)
Ir1 C2 C3 C8 -120.0(5)
C1 C2 C3 Ir1 -64.3(3)
C7 C2 C3 Ir1 119.7(5)
C17 Ir1 C3 C2 -62.0(4)
C1 Ir1 C3 C2 38.3(3)
P1 Ir1 C3 C2 144.4(3)
C4 Ir1 C3 C2 115.6(4)
C5 Ir1 C3 C2 79.9(3)
C17 Ir1 C3 C4 -177.6(3)
C2 Ir1 C3 C4 -115.6(4)
C1 Ir1 C3 C4 -77.3(3)
P1 Ir1 C3 C4 28.8(5)
C5 Ir1 C3 C4 -35.7(3)
C17 Ir1 C3 C8 60.2(6)
C2 Ir1 C3 C8 122.2(6)
C1 Ir1 C3 C8 160.5(6)
P1 Ir1 C3 C8 -93.4(6)
C4 Ir1 C3 C8 -122.2(6)
C5 Ir1 C3 C8 -157.9(6)
C2 C3 C4 C5 -0.9(5)
C8 C3 C4 C5 -175.0(5)
Ir1 C3 C4 C5 63.3(3)
C2 C3 C4 C9 172.4(5)
C8 C3 C4 C9 -1.8(8)
Ir1 C3 C4 C9 -123.5(5)
C2 C3 C4 Ir1 -64.2(3)
C8 C3 C4 Ir1 121.7(5)
C17 Ir1 C4 C5 -112.6(5)
C3 Ir1 C4 C5 -117.8(4)
C2 Ir1 C4 C5 -79.5(3)
C1 Ir1 C4 C5 -36.6(3)
P1 Ir1 C4 C5 74.6(3)
C17 Ir1 C4 C3 5.2(6)
C2 Ir1 C4 C3 38.3(3)
C1 Ir1 C4 C3 81.2(3)
P1 Ir1 C4 C3 -167.6(2)
C5 Ir1 C4 C3 117.8(4)
C17 Ir1 C4 C9 122.9(6)
C3 Ir1 C4 C9 117.7(7)
C2 Ir1 C4 C9 156.0(6)
C1 Ir1 C4 C9 -161.1(6)
P1 Ir1 C4 C9 -49.9(6)
C5 Ir1 C4 C9 -124.5(7)
C3 C4 C5 C1 -0.2(6)
C9 C4 C5 C1 -173.3(5)
Ir1 C4 C5 C1 60.0(3)
C3 C4 C5 C10 174.2(5)
C9 C4 C5 C10 1.2(9)
Ir1 C4 C5 C10 -125.6(5)
C3 C4 C5 Ir1 -60.3(3)
C9 C4 C5 Ir1 126.7(5)
C2 C1 C5 C4 1.2(6)
C6 C1 C5 C4 173.1(5)
Ir1 C1 C5 C4 -61.2(3)
C2 C1 C5 C10 -173.3(5)
C6 C1 C5 C10 -1.4(9)
Ir1 C1 C5 C10 124.3(5)
C2 C1 C5 Ir1 62.4(3)
C6 C1 C5 Ir1 -125.7(6)
C17 Ir1 C5 C4 137.0(4)
C3 Ir1 C5 C4 37.7(3)
C2 Ir1 C5 C4 80.3(3)
C1 Ir1 C5 C4 118.9(4)
P1 Ir1 C5 C4 -121.5(3)
C17 Ir1 C5 C1 18.1(5)
C3 Ir1 C5 C1 -81.3(3)
C2 Ir1 C5 C1 -38.6(3)
P1 Ir1 C5 C1 119.6(3)
C4 Ir1 C5 C1 -118.9(4)
C17 Ir1 C5 C10 -100.4(7)
C3 Ir1 C5 C10 160.3(7)
C2 Ir1 C5 C10 -157.0(7)
C1 Ir1 C5 C10 -118.4(8)
P1 Ir1 C5 C10 1.1(7)
C4 Ir1 C5 C10 122.7(8)
C22 P1 C11 C16 -37.6(5)
C19 P1 C11 C16 78.1(5)
Ir1 P1 C11 C16 -163.7(4)
C22 P1 C11 C12 144.9(4)
C19 P1 C11 C12 -99.4(4)
Ir1 P1 C11 C12 18.7(4)
C16 C11 C12 C13 -4.4(7)
P1 C11 C12 C13 173.4(4)
C16 C11 C12 C17 173.2(4)
P1 C11 C12 C17 -8.9(5)
C11 C12 C13 C14 3.9(8)
C17 C12 C13 C14 -173.7(5)
C12 C13 C14 C15 -0.5(8)
C13 C14 C15 C16 -2.5(9)
C14 C15 C16 C11 2.0(8)
C14 C15 C16 C18 -179.1(5)
C12 C11 C16 C15 1.5(7)
P1 C11 C16 C15 -175.8(4)
C12 C11 C16 C18 -177.4(5)
P1 C11 C16 C18 5.3(8)
C13 C12 C17 Ir1 168.1(4)
C11 C12 C17 Ir1 -9.5(6)
C3 Ir1 C17 C12 -152.4(4)
C2 Ir1 C17 C12 175.1(4)
C1 Ir1 C17 C12 138.9(4)
P1 Ir1 C17 C12 17.9(4)
C4 Ir1 C17 C12 -156.0(4)
C5 Ir1 C17 C12 127.6(4)
C11 P1 C19 C21 -75.2(5)
C22 P1 C19 C21 41.9(5)
Ir1 P1 C19 C21 173.0(4)
C11 P1 C19 C20 51.8(5)
C22 P1 C19 C20 168.9(4)
Ir1 P1 C19 C20 -60.0(4)
C11 P1 C22 C23 -57.0(5)
C19 P1 C22 C23 -171.7(4)
Ir1 P1 C22 C23 60.3(4)
C11 P1 C22 C24 179.0(4)
C19 P1 C22 C24 64.3(5)
Ir1 P1 C22 C24 -63.7(5)
C67 Ir2 P2 C72 -138.3(3)
C53 Ir2 P2 C72 13.4(4)
C52 Ir2 P2 C72 132.8(4)
C51 Ir2 P2 C72 110.8(3)
C54 Ir2 P2 C72 36.3(3)
C55 Ir2 P2 C72 73.0(3)
C67 Ir2 P2 C61 -18.9(3)
C53 Ir2 P2 C61 132.8(4)
C52 Ir2 P2 C61 -107.8(4)
C51 Ir2 P2 C61 -129.8(2)
C54 Ir2 P2 C61 155.7(2)
C55 Ir2 P2 C61 -167.5(2)
C67 Ir2 P2 C69 95.8(3)
C53 Ir2 P2 C69 -112.5(4)
C52 Ir2 P2 C69 6.8(4)
C51 Ir2 P2 C69 -15.2(3)
C54 Ir2 P2 C69 -89.6(3)
C55 Ir2 P2 C69 -52.9(2)
C67 Ir2 C51 C52 72.8(3)
C53 Ir2 C51 C52 -38.3(3)
P2 Ir2 C51 C52 166.4(2)
C54 Ir2 C51 C52 -81.1(3)
C55 Ir2 C51 C52 -116.6(4)
C67 Ir2 C51 C55 -170.6(3)
C53 Ir2 C51 C55 78.3(3)
C52 Ir2 C51 C55 116.6(4)
P2 Ir2 C51 C55 -77.0(3)
C54 Ir2 C51 C55 35.5(3)
C67 Ir2 C51 C56 -47.9(5)
C53 Ir2 C51 C56 -159.0(5)
C52 Ir2 C51 C56 -120.7(5)
P2 Ir2 C51 C56 45.8(5)
C54 Ir2 C51 C56 158.2(5)
C55 Ir2 C51 C56 122.7(6)
C55 C51 C52 C53 -1.5(5)
C56 C51 C52 C53 -175.7(5)
Ir2 C51 C52 C53 62.8(3)
C55 C51 C52 C57 174.1(5)
C56 C51 C52 C57 -0.1(8)
Ir2 C51 C52 C57 -121.6(5)
C55 C51 C52 Ir2 -64.3(3)
C56 C51 C52 Ir2 121.6(5)
C67 Ir2 C52 C51 -117.0(3)
C53 Ir2 C52 C51 116.5(4)
P2 Ir2 C52 C51 -31.4(5)
C54 Ir2 C52 C51 77.9(3)
C55 Ir2 C52 C51 37.3(3)
C67 Ir2 C52 C53 126.6(3)
C51 Ir2 C52 C53 -116.5(4)
P2 Ir2 C52 C53 -147.9(3)
C54 Ir2 C52 C53 -38.5(3)
C55 Ir2 C52 C53 -79.2(3)
C67 Ir2 C52 C57 6.7(5)
C53 Ir2 C52 C57 -119.9(6)
C51 Ir2 C52 C57 123.6(6)
P2 Ir2 C52 C57 92.2(5)
C54 Ir2 C52 C57 -158.4(5)
C55 Ir2 C52 C57 160.9(5)
C51 C52 C53 C54 1.7(5)
C57 C52 C53 C54 -174.0(5)
Ir2 C52 C53 C54 66.4(3)
C51 C52 C53 C58 176.5(5)
C57 C52 C53 C58 0.8(8)
Ir2 C52 C53 C58 -118.8(5)
C51 C52 C53 Ir2 -64.7(3)
C57 C52 C53 Ir2 119.7(5)
C67 Ir2 C53 C52 -64.4(4)
C51 Ir2 C53 C52 37.5(3)
P2 Ir2 C53 C52 147.6(3)
C54 Ir2 C53 C52 115.2(4)
C55 Ir2 C53 C52 79.1(3)
C67 Ir2 C53 C54 -179.6(3)
C52 Ir2 C53 C54 -115.2(4)
C51 Ir2 C53 C54 -77.6(3)
P2 Ir2 C53 C54 32.4(5)
C55 Ir2 C53 C54 -36.1(3)
C67 Ir2 C53 C58 56.8(5)
C52 Ir2 C53 C58 121.3(5)
C51 Ir2 C53 C58 158.8(5)
P2 Ir2 C53 C58 -91.1(5)
C54 Ir2 C53 C58 -123.5(5)
C55 Ir2 C53 C58 -159.6(5)
C52 C53 C54 C55 -1.3(5)
C58 C53 C54 C55 -176.1(5)
Ir2 C53 C54 C55 63.0(3)
C52 C53 C54 C59 171.8(5)
C58 C53 C54 C59 -3.0(8)
Ir2 C53 C54 C59 -124.0(5)
C52 C53 C54 Ir2 -64.3(3)
C58 C53 C54 Ir2 121.0(5)
C67 Ir2 C54 C55 -116.8(6)
C53 Ir2 C54 C55 -117.6(4)
C52 Ir2 C54 C55 -78.7(3)
C51 Ir2 C54 C55 -36.3(3)
P2 Ir2 C54 C55 76.3(3)
C67 Ir2 C54 C53 0.8(6)
C52 Ir2 C54 C53 38.9(3)
C51 Ir2 C54 C53 81.3(3)
P2 Ir2 C54 C53 -166.2(2)
C55 Ir2 C54 C53 117.6(4)
C67 Ir2 C54 C59 119.1(6)
C53 Ir2 C54 C59 118.3(6)
C52 Ir2 C54 C59 157.2(5)
C51 Ir2 C54 C59 -160.5(5)
P2 Ir2 C54 C59 -47.9(5)
C55 Ir2 C54 C59 -124.1(6)
C53 C54 C55 C51 0.3(5)
C59 C54 C55 C51 -172.6(5)
Ir2 C54 C55 C51 59.9(3)
C53 C54 C55 C60 173.4(4)
C59 C54 C55 C60 0.4(8)
Ir2 C54 C55 C60 -127.1(5)
C53 C54 C55 Ir2 -59.5(3)
C59 C54 C55 Ir2 127.5(5)
C52 C51 C55 C54 0.7(5)
C56 C51 C55 C54 174.9(4)
Ir2 C51 C55 C54 -60.7(3)
C52 C51 C55 C60 -172.3(4)
C56 C51 C55 C60 1.9(8)
Ir2 C51 C55 C60 126.3(4)
C52 C51 C55 Ir2 61.4(3)
C56 C51 C55 Ir2 -124.4(5)
C67 Ir2 C55 C54 135.8(4)
C53 Ir2 C55 C54 37.9(3)
C52 Ir2 C55 C54 81.4(3)
C51 Ir2 C55 C54 119.3(4)
P2 Ir2 C55 C54 -120.5(3)
C67 Ir2 C55 C51 16.5(5)
C53 Ir2 C55 C51 -81.3(3)
C52 Ir2 C55 C51 -37.9(3)
P2 Ir2 C55 C51 120.3(3)
C54 Ir2 C55 C51 -119.3(4)
C67 Ir2 C55 C60 -103.0(6)
C53 Ir2 C55 C60 159.1(5)
C52 Ir2 C55 C60 -157.5(5)
C51 Ir2 C55 C60 -119.6(6)
P2 Ir2 C55 C60 0.7(5)
C54 Ir2 C55 C60 121.2(6)
C72 P2 C61 C66 -38.7(6)
C69 P2 C61 C66 78.4(6)
Ir2 P2 C61 C66 -163.0(5)
C72 P2 C61 C62 144.4(4)
C69 P2 C61 C62 -98.5(4)
Ir2 P2 C61 C62 20.1(4)
C66 C61 C62 C63 -4.2(9)
P2 C61 C62 C63 173.1(5)
C66 C61 C62 C67 172.7(5)
P2 C61 C62 C67 -10.0(7)
C61 C62 C63 C64 3.2(10)
C67 C62 C63 C64 -173.5(7)
C62 C63 C64 C65 2.4(12)
C63 C64 C65 C66 -7.2(13)
C62 C61 C66 C65 -0.4(9)
P2 C61 C66 C65 -177.0(5)
C62 C61 C66 C68 -178.4(7)
P2 C61 C66 C68 5.0(10)
C64 C65 C66 C61 6.1(11)
C64 C65 C66 C68 -175.8(8)
C63 C62 C67 Ir2 167.3(5)
C61 C62 C67 Ir2 -9.5(8)
C53 Ir2 C67 C62 -149.6(5)
C52 Ir2 C67 C62 176.4(5)
C51 Ir2 C67 C62 140.9(5)
P2 Ir2 C67 C62 18.8(5)
C54 Ir2 C67 C62 -150.2(5)
C55 Ir2 C67 C62 130.4(5)
C72 P2 C69 C70 167.3(4)
C61 P2 C69 C70 49.1(5)
Ir2 P2 C69 C70 -62.3(4)
C72 P2 C69 C71 41.5(6)
C61 P2 C69 C71 -76.7(6)
Ir2 P2 C69 C71 171.9(5)
C61 P2 C72 C74 179.0(5)
C69 P2 C72 C74 62.5(6)
Ir2 P2 C72 C74 -65.7(6)
C61 P2 C72 C73 -56.4(5)
C69 P2 C72 C73 -173.0(4)
Ir2 P2 C72 C73 58.8(5)
C109 B1 C101 C106 -17.4(6)
C125 B1 C101 C106 105.7(5)
C117 B1 C101 C106 -135.5(4)
C109 B1 C101 C102 168.2(4)
C125 B1 C101 C102 -68.7(5)
C117 B1 C101 C102 50.1(5)
C106 C101 C102 C103 1.1(6)
B1 C101 C102 C103 176.0(4)
C101 C102 C103 C104 -0.7(7)
C101 C102 C103 C107 177.6(4)
C102 C103 C104 C105 -0.5(6)
C107 C103 C104 C105 -178.8(4)
C103 C104 C105 C106 1.3(6)
C103 C104 C105 C108 -177.6(4)
C102 C101 C106 C105 -0.3(6)
B1 C101 C106 C105 -174.8(4)
C104 C105 C106 C101 -0.9(7)
C108 C105 C106 C101 178.0(4)
C102 C103 C107 F1B -11(3)
C104 C103 C107 F1B 167(3)
C102 C103 C107 F2B 121(2)
C104 C103 C107 F2B -61(2)
C102 C103 C107 F1A 163.5(7)
C104 C103 C107 F1A -18.2(9)
C102 C103 C107 F2A -71.9(8)
C104 C103 C107 F2A 106.4(8)
C102 C103 C107 F3A 42.9(9)
C104 C103 C107 F3A -138.8(8)
C102 C103 C107 F3B -131.9(19)
C104 C103 C107 F3B 46(2)
C104 C105 C108 F6B -64(2)
C106 C105 C108 F6B 117(2)
C104 C105 C108 F4B 160(2)
C106 C105 C108 F4B -19(2)
C104 C105 C108 F6A 96.9(8)
C106 C105 C108 F6A -82.0(8)
C104 C105 C108 F4A -28.8(8)
C106 C105 C108 F4A 152.3(6)
C104 C105 C108 F5A -143.5(6)
C106 C105 C108 F5A 37.6(7)
C104 C105 C108 F5B 46.2(15)
C106 C105 C108 F5B -132.7(15)
C101 B1 C109 C114 138.3(4)
C125 B1 C109 C114 19.3(6)
C117 B1 C109 C114 -98.3(5)
C101 B1 C109 C110 -49.7(5)
C125 B1 C109 C110 -168.7(4)
C117 B1 C109 C110 73.7(5)
C114 C109 C110 C111 -0.1(6)
B1 C109 C110 C111 -172.7(4)
C109 C110 C111 C112 -1.6(7)
C109 C110 C111 C115 176.9(4)
C110 C111 C112 C113 1.4(7)
C115 C111 C112 C113 -177.2(4)
C111 C112 C113 C114 0.5(7)
C111 C112 C113 C116 179.4(5)
C112 C113 C114 C109 -2.3(7)
C116 C113 C114 C109 178.8(5)
C110 C109 C114 C113 2.0(6)
B1 C109 C114 C113 174.4(4)
C112 C111 C115 F8 -67.2(6)
C110 C111 C115 F8 114.3(5)
C112 C111 C115 F7 170.5(4)
C110 C111 C115 F7 -8.0(7)
C112 C111 C115 F9 50.5(6)
C110 C111 C115 F9 -128.0(5)
C112 C113 C116 F11 -117.8(6)
C114 C113 C116 F11 61.0(7)
C112 C113 C116 F10 4.1(8)
C114 C113 C116 F10 -177.1(5)
C112 C113 C116 F12 124.2(5)
C114 C113 C116 F12 -57.0(6)
C101 B1 C117 C118 13.9(6)
C109 B1 C117 C118 -109.7(5)
C125 B1 C117 C118 130.5(4)
C101 B1 C117 C122 -170.0(4)
C109 B1 C117 C122 66.5(5)
C125 B1 C117 C122 -53.4(5)
C122 C117 C118 C119 1.0(7)
B1 C117 C118 C119 177.2(4)
C117 C118 C119 C120 -0.2(7)
C117 C118 C119 C123 179.0(5)
C118 C119 C120 C121 -0.5(8)
C123 C119 C120 C121 -179.7(5)
C119 C120 C121 C122 0.4(8)
C119 C120 C121 C124 -178.2(7)
C120 C121 C122 C117 0.5(8)
C124 C121 C122 C117 179.1(7)
C118 C117 C122 C121 -1.2(7)
B1 C117 C122 C121 -177.6(5)
C120 C119 C123 F14 93.6(8)
C118 C119 C123 F14 -85.6(7)
C120 C119 C123 F13 -139.2(6)
C118 C119 C123 F13 41.6(7)
C120 C119 C123 F15 -24.4(8)
C118 C119 C123 F15 156.4(5)
C122 C121 C124 F18 -19.3(13)
C120 C121 C124 F18 159.3(8)
C122 C121 C124 F16 -144.0(7)
C120 C121 C124 F16 34.7(12)
C122 C121 C124 F17 103.9(8)
C120 C121 C124 F17 -77.5(9)
C101 B1 C125 C126 95.3(5)
C109 B1 C125 C126 -140.8(4)
C117 B1 C125 C126 -26.3(6)
C101 B1 C125 C130 -81.3(5)
C109 B1 C125 C130 42.6(6)
C117 B1 C125 C130 157.0(4)
C130 C125 C126 C127 -1.3(7)
B1 C125 C126 C127 -178.1(5)
C125 C126 C127 C128 -2.2(8)
C125 C126 C127 C131 177.7(5)
C126 C127 C128 C129 2.9(8)
C131 C127 C128 C129 -177.0(5)
C127 C128 C129 C130 -0.1(7)
C127 C128 C129 C132 -176.9(5)
C128 C129 C130 C125 -3.6(7)
C132 C129 C130 C125 173.3(4)
C126 C125 C130 C129 4.2(6)
B1 C125 C130 C129 -179.0(4)
C128 C127 C131 F20 -123.3(7)
C126 C127 C131 F20 56.9(8)
C128 C127 C131 F21 2.3(9)
C126 C127 C131 F21 -177.5(5)
C128 C127 C131 F19 119.4(6)
C126 C127 C131 F19 -60.4(7)
C128 C129 C132 F23 101.1(6)
C130 C129 C132 F23 -75.8(6)
C128 C129 C132 F22 -19.9(7)
C130 C129 C132 F22 163.2(4)
C128 C129 C132 F24 -139.3(5)
C130 C129 C132 F24 43.8(6)
C159 B2 C151 C156 -104.0(5)
C167 B2 C151 C156 134.5(5)
C175 B2 C151 C156 18.5(6)
C159 B2 C151 C152 70.8(5)
C167 B2 C151 C152 -50.8(5)
C175 B2 C151 C152 -166.8(4)
C156 C151 C152 C153 -1.8(7)
B2 C151 C152 C153 -177.1(4)
C151 C152 C153 C154 1.5(7)
C151 C152 C153 C157 -180.0(4)
C152 C153 C154 C155 0.0(7)
C157 C153 C154 C155 -178.5(5)
C153 C154 C155 C156 -1.0(7)
C153 C154 C155 C158 177.2(5)
C154 C155 C156 C151 0.7(7)
C158 C155 C156 C151 -177.5(5)
C152 C151 C156 C155 0.7(7)
B2 C151 C156 C155 175.6(4)
C154 C153 C157 F27 -9.2(8)
C152 C153 C157 F27 172.4(5)
C154 C153 C157 F26 114.4(7)
C152 C153 C157 F26 -64.1(7)
C154 C153 C157 F25 -126.9(6)
C152 C153 C157 F25 54.6(7)
C154 C155 C158 F30A 98(4)
C156 C155 C158 F30A -83(4)
C154 C155 C158 F29A -140(3)
C156 C155 C158 F29A 38(3)
C154 C155 C158 F28A -28(3)
C156 C155 C158 F28A 151(3)
C154 C155 C158 F30B -87.0(8)
C156 C155 C158 F30B 91.2(8)
C154 C155 C158 F29B 32.4(8)
C156 C155 C158 F29B -149.4(6)
C154 C155 C158 F28B 152.3(7)
C156 C155 C158 F28B -29.4(9)
C151 B2 C159 C164 -96.5(5)
C167 B2 C159 C164 23.6(6)
C175 B2 C159 C164 139.9(4)
C151 B2 C159 C160 77.4(5)
C167 B2 C159 C160 -162.4(4)
C175 B2 C159 C160 -46.1(5)
C164 C159 C160 C161 -3.6(6)
B2 C159 C160 C161 -178.2(4)
C159 C160 C161 C162 2.7(7)
C159 C160 C161 C165 -174.1(4)
C160 C161 C162 C163 0.2(7)
C165 C161 C162 C163 177.0(4)
C161 C162 C163 C164 -2.0(7)
C161 C162 C163 C166 175.8(4)
C162 C163 C164 C159 1.0(7)
C166 C163 C164 C159 -176.8(4)
C160 C159 C164 C163 1.8(6)
B2 C159 C164 C163 176.0(4)
C160 C161 C165 F33 -168.1(5)
C162 C161 C165 F33 15.1(7)
C160 C161 C165 F32 68.9(6)
C162 C161 C165 F32 -108.0(5)
C160 C161 C165 F31 -48.5(6)
C162 C161 C165 F31 134.7(5)
C162 C163 C166 F35A -4(3)
C164 C163 C166 F35A 174(3)
C162 C163 C166 F36A 127(3)
C164 C163 C166 F36A -55(3)
C162 C163 C166 F36B -92.0(7)
C164 C163 C166 F36B 85.8(7)
C162 C163 C166 F35B 146.1(5)
C164 C163 C166 F35B -36.1(7)
C162 C163 C166 F34B 26.7(7)
C164 C163 C166 F34B -155.5(5)
C162 C163 C166 F34A -124.5(19)
C164 C163 C166 F34A 53.3(19)
C151 B2 C167 C172 -26.3(6)
C159 B2 C167 C172 -142.6(4)
C175 B2 C167 C172 96.0(5)
C151 B2 C167 C168 161.6(4)
C159 B2 C167 C168 45.4(6)
C175 B2 C167 C168 -76.1(5)
C172 C167 C168 C169 0.4(7)
B2 C167 C168 C169 172.9(4)
C167 C168 C169 C170 -0.6(8)
C167 C168 C169 C173 -179.4(5)
C168 C169 C170 C171 -0.1(8)
C173 C169 C170 C171 178.7(5)
C169 C170 C171 C172 1.0(8)
C169 C170 C171 C174 -178.9(5)
C170 C171 C172 C167 -1.3(8)
C174 C171 C172 C167 178.7(5)
C168 C167 C172 C171 0.5(7)
B2 C167 C172 C171 -171.9(4)
C170 C169 C173 F38 71.8(7)
C168 C169 C173 F38 -109.4(7)
C170 C169 C173 F39 -47.9(9)
C168 C169 C173 F39 130.9(6)
C170 C169 C173 F37 -166.7(5)
C168 C169 C173 F37 12.1(8)
C170 C171 C174 F42 128.4(8)
C172 C171 C174 F42 -51.5(9)
C170 C171 C174 F40 3.1(9)
C172 C171 C174 F40 -176.8(6)
C170 C171 C174 F41 -112.9(7)
C172 C171 C174 F41 67.2(8)
C151 B2 C175 C176 -136.2(4)
C159 B2 C175 C176 -18.3(6)
C167 B2 C175 C176 103.6(5)
C151 B2 C175 C180 50.3(6)
C159 B2 C175 C180 168.2(4)
C167 B2 C175 C180 -69.9(5)
C180 C175 C176 C177 -1.8(7)
B2 C175 C176 C177 -175.5(4)
C175 C176 C177 C178 1.6(8)
C175 C176 C177 C181 -179.3(5)
C176 C177 C178 C179 -0.1(8)
C181 C177 C178 C179 -179.2(5)
C177 C178 C179 C180 -1.1(9)
C177 C178 C179 C182 175.5(6)
C178 C179 C180 C175 0.9(8)
C182 C179 C180 C175 -175.7(6)
C176 C175 C180 C179 0.5(7)
B2 C175 C180 C179 174.5(5)
C178 C177 C181 F45B -96(3)
C176 C177 C181 F45B 85(2)
C178 C177 C181 F45A 110.0(11)
C176 C177 C181 F45A -69.0(11)
C178 C177 C181 F43B 140.3(16)
C176 C177 C181 F43B -38.7(17)
C178 C177 C181 F43A -16.4(10)
C176 C177 C181 F43A 164.5(7)
C178 C177 C181 F44A -130.6(7)
C176 C177 C181 F44A 50.3(8)
C178 C177 C181 F44B 32(2)
C176 C177 C181 F44B -147(2)
C178 C179 C182 F47B 112(4)
C180 C179 C182 F47B -71(4)
C178 C179 C182 F48B -32(4)
C180 C179 C182 F48B 144(4)
C178 C179 C182 F47A -88.4(12)
C180 C179 C182 F47A 88.2(11)
C178 C179 C182 F48A 146.6(9)
C180 C179 C182 F48A -36.7(12)
C178 C179 C182 F46A 31.2(11)
C180 C179 C182 F46A -152.2(7)
C178 C179 C182 F46B -148(3)
C180 C179 C182 F46B 29(3)
